data_4325518
loop_
_publ_author_name
'Mohan M. Bhadbhade'
'Leslie D. Field'
'Ryan Gilbert-Wilson'
'Ruth W. Guest'
'Paul Jensen'

_publ_section_title
;
 Ruthenium Hydride Complexes of the Hindered Phosphine Ligand
 Tris(3-diisopropylphosphinopropyl)phosphine
;
_journal_name_full 'Inorganic Chemistry'
_journal_page_first 6220
_journal_page_last 6228
_journal_paper_doi 10.1021/ic200492w
_journal_volume 50
_journal_year 2011
_chemical_formula_moiety '2(C27 H60 Cl P4 Ru), 2(C24 H20 B), C4 H8 O'
_chemical_formula_sum 'C106 H168 B2 Cl2 O P8 Ru2'
_chemical_formula_weight 2000.82
_chemical_name_systematic
; 
 ? 
;
_space_group_IT_number 2
_symmetry_cell_setting triclinic
_symmetry_Int_Tables_number 2
_symmetry_space_group_name_Hall '-P 1'
_symmetry_space_group_name_H-M 'P -1'
_atom_sites_solution_hydrogens geom
_atom_sites_solution_primary direct
_atom_sites_solution_secondary difmap
_audit_creation_method SHELXL-97
_cell_angle_alpha 111.889(3)
_cell_angle_beta 98.687(3)
_cell_angle_gamma 90.272(3)
_cell_formula_units_Z 2
_cell_length_a 12.280(2)
_cell_length_b 19.093(4)
_cell_length_c 23.928(4)
_cell_measurement_reflns_used 7055
_cell_measurement_temperature 150(2)
_cell_measurement_theta_max 27.4752
_cell_measurement_theta_min 2.2927
_cell_volume 5134.6(16)
_computing_cell_refinement 'SAINT Ver. 6.45  (Bruker-AXS, 2003)'
_computing_data_collection 'SMART Ver. 5.054 (Bruker-AXS, 1998)'
_computing_data_reduction 'SAINT Ver. 6.45'
_computing_molecular_graphics
;
X-Seed (Barbour, 2001), SHELXTL Ver. 6.14 (Bruker-AXS, 2003)
;
_computing_publication_material 'modiCIFer-12162005 (Guzei, 2005)'
_computing_structure_refinement 'SHELXL-97 (Sheldrick, 1997)'
_computing_structure_solution 'SHELXS-97 (Sheldrick, 1990)'
_diffrn_ambient_temperature 150(2)
_diffrn_crystal_treatment
;
attached with Exxon Paratone N, to a short length 
of fibre supported on a thin piece of copper wire 
inserted in a copper mounting pin.  The crystal was 
quenched in a cold nitrogen gas stream from an 
Oxford Cryosystems Cryostream. 
;
_diffrn_measured_fraction_theta_full 0.976
_diffrn_measured_fraction_theta_max 0.972
_diffrn_measurement_device_type 'Bruker CCD-1000 area detector'
_diffrn_measurement_method \w
_diffrn_radiation_monochromator graphite
_diffrn_radiation_source 'fine-focus sealed tube'
_diffrn_radiation_type MoK\a
_diffrn_radiation_wavelength 0.71073
_diffrn_reflns_av_R_equivalents 0.0245
_diffrn_reflns_av_sigmaI/netI 0.0370
_diffrn_reflns_limit_h_max 15
_diffrn_reflns_limit_h_min -15
_diffrn_reflns_limit_k_max 24
_diffrn_reflns_limit_k_min -24
_diffrn_reflns_limit_l_max 30
_diffrn_reflns_limit_l_min -30
_diffrn_reflns_number 49295
_diffrn_reflns_theta_full 27.50
_diffrn_reflns_theta_max 27.56
_diffrn_reflns_theta_min 1.73
_diffrn_standards_decay_% 0.07
_diffrn_standards_number 422
_exptl_absorpt_coefficient_mu 0.517
_exptl_absorpt_correction_T_max 0.890
_exptl_absorpt_correction_T_min 0.712
_exptl_absorpt_correction_type multi-scan
_exptl_absorpt_process_details
;
SADABS  (Bruker-AXS, 2004)
;
_exptl_crystal_colour orange
_exptl_crystal_density_diffrn 1.294
_exptl_crystal_description prism
_exptl_crystal_F_000 2128
_exptl_crystal_size_max 0.47
_exptl_crystal_size_mid 0.30
_exptl_crystal_size_min 0.23
_refine_diff_density_max 0.960
_refine_diff_density_min -0.560
_refine_diff_density_rms 0.066
_refine_ls_extinction_method none
_refine_ls_goodness_of_fit_ref 1.034
_refine_ls_hydrogen_treatment constr
_refine_ls_matrix_type full
_refine_ls_number_parameters 1135
_refine_ls_number_reflns 23041
_refine_ls_number_restraints 30
_refine_ls_restrained_S_all 1.035
_refine_ls_R_factor_all 0.0496
_refine_ls_R_factor_gt 0.0322
_refine_ls_shift/su_max 0.001
_refine_ls_shift/su_mean 0.000
_refine_ls_structure_factor_coef Fsqd
_refine_ls_weighting_details 'calc w=1/[\s^2^(Fo^2^)+(0.0381P)^2^+2.7047P] where P=(Fo^2^+2Fc^2^)/3'
_refine_ls_weighting_scheme calc
_refine_ls_wR_factor_gt 0.0754
_refine_ls_wR_factor_ref 0.0851
_reflns_number_gt 18186
_reflns_number_total 23041
_reflns_threshold_expression I>2\s(I)
_cod_data_source_file ic200492w_si_001_1.cif
_cod_data_source_block ldf6pj22
_cod_original_sg_symbol_Hall '-P 1        '
_cod_original_sg_symbol_H-M 'P -1 '
_cod_database_code 4325518

loop_
_symmetry_equiv_pos_as_xyz
'x, y, z'
'-x, -y, -z'

loop_
_atom_site_label
_atom_site_type_symbol
_atom_site_fract_x
_atom_site_fract_y
_atom_site_fract_z
_atom_site_U_iso_or_equiv
_atom_site_adp_type
_atom_site_occupancy
_atom_site_symmetry_multiplicity
_atom_site_calc_flag
_atom_site_refinement_flags
_atom_site_disorder_assembly
_atom_site_disorder_group
Ru1 Ru 0.314095(13) 0.263381(9) 0.230691(8) 0.01951(4) Uani 1 1 d . . .
Ru2 Ru 0.842927(13) 0.639370(9) 0.279920(8) 0.01932(4) Uani 1 1 d . . .
Cl1 Cl 0.20976(4) 0.37268(3) 0.23426(3) 0.02857(12) Uani 1 1 d . . .
Cl2 Cl 0.73705(5) 0.52136(3) 0.26083(3) 0.03394(13) Uani 1 1 d . . .
P1 P 0.15461(4) 0.18000(3) 0.16350(3) 0.02173(11) Uani 1 1 d . . .
P2 P 0.38770(5) 0.16260(3) 0.24643(3) 0.02742(13) Uani 1 1 d . . .
P3 P 0.42249(4) 0.25472(3) 0.16064(3) 0.02286(12) Uani 1 1 d . . .
P4 P 0.41702(5) 0.35031(3) 0.32410(3) 0.02589(12) Uani 1 1 d . . .
P5 P 0.68658(4) 0.67454(3) 0.22103(3) 0.02316(12) Uani 1 1 d . . .
P6 P 0.91407(5) 0.76083(3) 0.31633(3) 0.02593(12) Uani 1 1 d . . .
P7 P 0.95504(5) 0.60281(3) 0.20895(3) 0.02401(12) Uani 1 1 d . . .
P8 P 0.94505(5) 0.61756(3) 0.36488(3) 0.02425(12) Uani 1 1 d . . .
C1 C 0.06274(19) 0.03235(12) 0.08141(11) 0.0317(5) Uani 1 1 d . . .
H1A H -0.0085 0.0538 0.0759 0.048 Uiso 1 1 calc R . .
H1B H 0.0676 0.0164 0.1161 0.048 Uiso 1 1 calc R . .
H1C H 0.0692 -0.0114 0.0444 0.048 Uiso 1 1 calc R . .
C2 C 0.15665(18) 0.09235(12) 0.09376(10) 0.0264(5) Uani 1 1 d . . .
H2 H 0.2272 0.0688 0.1011 0.032 Uiso 1 1 calc R . .
C3 C 0.1578(2) 0.10807(13) 0.03553(11) 0.0331(5) Uani 1 1 d . . .
H3A H 0.1799 0.0632 0.0039 0.050 Uiso 1 1 calc R . .
H3B H 0.2104 0.1510 0.0443 0.050 Uiso 1 1 calc R . .
H3C H 0.0838 0.1200 0.0212 0.050 Uiso 1 1 calc R . .
C4 C 0.0355(2) 0.26770(14) 0.10260(12) 0.0366(6) Uani 1 1 d . . .
H4A H -0.0378 0.2794 0.0871 0.055 Uiso 1 1 calc R . .
H4B H 0.0728 0.2398 0.0682 0.055 Uiso 1 1 calc R . .
H4C H 0.0792 0.3149 0.1284 0.055 Uiso 1 1 calc R . .
C5 C 0.02370(18) 0.21935(13) 0.14025(11) 0.0305(5) Uani 1 1 d . . .
H5 H -0.0270 0.1746 0.1129 0.037 Uiso 1 1 calc R . .
C6 C -0.0357(2) 0.26158(15) 0.19377(13) 0.0416(6) Uani 1 1 d . . .
H6A H 0.0122 0.3047 0.2233 0.062 Uiso 1 1 calc R . .
H6B H -0.0533 0.2273 0.2136 0.062 Uiso 1 1 calc R . .
H6C H -0.1041 0.2797 0.1787 0.062 Uiso 1 1 calc R . .
C7 C 0.10901(18) 0.13830(13) 0.21509(10) 0.0278(5) Uani 1 1 d . . .
H7A H 0.1042 0.1797 0.2545 0.033 Uiso 1 1 calc R . .
H7B H 0.0337 0.1141 0.1973 0.033 Uiso 1 1 calc R . .
C8 C 0.1826(2) 0.07988(14) 0.22774(12) 0.0336(5) Uani 1 1 d . . .
H8A H 0.2009 0.0445 0.1885 0.040 Uiso 1 1 calc R . .
H8B H 0.1401 0.0502 0.2444 0.040 Uiso 1 1 calc R . .
C9 C 0.2901(2) 0.11282(14) 0.27213(12) 0.0343(5) Uani 1 1 d . . .
H9A H 0.3276 0.0711 0.2804 0.041 Uiso 1 1 calc R . .
H9B H 0.2715 0.1484 0.3112 0.041 Uiso 1 1 calc R . .
C10 C 0.43496(19) 0.08573(13) 0.18434(12) 0.0329(5) Uani 1 1 d . . .
H10A H 0.4755 0.0516 0.2014 0.039 Uiso 1 1 calc R . .
H10B H 0.3698 0.0561 0.1552 0.039 Uiso 1 1 calc R . .
C11 C 0.50952(19) 0.11265(14) 0.14984(12) 0.0348(6) Uani 1 1 d . . .
H11A H 0.5387 0.0679 0.1206 0.042 Uiso 1 1 calc R . .
H11B H 0.5732 0.1438 0.1794 0.042 Uiso 1 1 calc R . .
C12 C 0.45353(19) 0.15866(12) 0.11481(11) 0.0298(5) Uani 1 1 d . . .
H12A H 0.3836 0.1306 0.0902 0.036 Uiso 1 1 calc R . .
H12B H 0.5015 0.1618 0.0860 0.036 Uiso 1 1 calc R . .
C13 C 0.3674(2) 0.25155(14) 0.03708(11) 0.0348(5) Uani 1 1 d . . .
H13A H 0.3146 0.2679 0.0101 0.052 Uiso 1 1 calc R . .
H13B H 0.3584 0.1965 0.0242 0.052 Uiso 1 1 calc R . .
H13C H 0.4427 0.2661 0.0348 0.052 Uiso 1 1 calc R . .
C14 C 0.34607(18) 0.28930(13) 0.10298(10) 0.0273(5) Uani 1 1 d . . .
H14 H 0.2661 0.2771 0.1014 0.033 Uiso 1 1 calc R . .
C15 C 0.3589(2) 0.37548(14) 0.12360(13) 0.0409(6) Uani 1 1 d . . .
H15A H 0.4331 0.3905 0.1199 0.061 Uiso 1 1 calc R . .
H15B H 0.3482 0.3990 0.1663 0.061 Uiso 1 1 calc R . .
H15C H 0.3037 0.3921 0.0979 0.061 Uiso 1 1 calc R . .
C16 C 0.6194(2) 0.30368(17) 0.13077(13) 0.0448(7) Uani 1 1 d . . .
H16A H 0.6885 0.3356 0.1466 0.067 Uiso 1 1 calc R . .
H16B H 0.5726 0.3206 0.1019 0.067 Uiso 1 1 calc R . .
H16C H 0.6358 0.2510 0.1098 0.067 Uiso 1 1 calc R . .
C17 C 0.55889(18) 0.30967(13) 0.18386(11) 0.0317(5) Uani 1 1 d . . .
H17 H 0.5426 0.3640 0.2026 0.038 Uiso 1 1 calc R . .
C18 C 0.6390(2) 0.29446(16) 0.23260(13) 0.0430(6) Uani 1 1 d . . .
H18A H 0.6751 0.2478 0.2136 0.065 Uiso 1 1 calc R . .
H18B H 0.5985 0.2890 0.2632 0.065 Uiso 1 1 calc R . .
H18C H 0.6949 0.3368 0.2523 0.065 Uiso 1 1 calc R . .
C19 C 0.5073(2) 0.17614(16) 0.30700(13) 0.0409(6) Uani 1 1 d . . .
H19A H 0.5178 0.1276 0.3125 0.049 Uiso 1 1 calc R . .
H19B H 0.5740 0.1888 0.2931 0.049 Uiso 1 1 calc R . .
C20 C 0.4987(2) 0.23687(16) 0.36830(13) 0.0444(7) Uani 1 1 d . . .
H20A H 0.5522 0.2286 0.4003 0.053 Uiso 1 1 calc R . .
H20B H 0.4238 0.2325 0.3776 0.053 Uiso 1 1 calc R . .
C21 C 0.5213(2) 0.31642(15) 0.37030(12) 0.0385(6) Uani 1 1 d . . .
H21A H 0.5931 0.3184 0.3567 0.046 Uiso 1 1 calc R . .
H21B H 0.5291 0.3521 0.4133 0.046 Uiso 1 1 calc R . .
C22 C 0.2273(2) 0.31745(15) 0.36487(13) 0.0398(6) Uani 1 1 d . . .
H22A H 0.2630 0.2827 0.3822 0.060 Uiso 1 1 calc R . .
H22B H 0.2011 0.2902 0.3211 0.060 Uiso 1 1 calc R . .
H22C H 0.1645 0.3379 0.3853 0.060 Uiso 1 1 calc R . .
C23 C 0.31067(19) 0.38266(14) 0.37412(10) 0.0308(5) Uani 1 1 d . . .
H23 H 0.2680 0.4193 0.3601 0.037 Uiso 1 1 calc R . .
C24 C 0.3542(2) 0.42523(17) 0.44218(11) 0.0455(7) Uani 1 1 d . . .
H24A H 0.2932 0.4484 0.4631 0.068 Uiso 1 1 calc R . .
H24B H 0.4103 0.4648 0.4472 0.068 Uiso 1 1 calc R . .
H24C H 0.3871 0.3898 0.4597 0.068 Uiso 1 1 calc R . .
C25 C 0.4108(3) 0.50536(15) 0.33676(15) 0.0536(8) Uani 1 1 d . . .
H25A H 0.3924 0.5235 0.3781 0.080 Uiso 1 1 calc R . .
H25B H 0.3429 0.4875 0.3067 0.080 Uiso 1 1 calc R . .
H25C H 0.4483 0.5467 0.3307 0.080 Uiso 1 1 calc R . .
C26 C 0.4867(2) 0.44054(14) 0.32869(11) 0.0355(6) Uani 1 1 d . . .
H26 H 0.5100 0.4289 0.2881 0.043 Uiso 1 1 calc R . .
C27 C 0.5918(2) 0.46947(18) 0.37581(16) 0.0608(9) Uani 1 1 d . . .
H27A H 0.6240 0.5148 0.3728 0.091 Uiso 1 1 calc R . .
H27B H 0.6450 0.4302 0.3680 0.091 Uiso 1 1 calc R . .
H27C H 0.5740 0.4820 0.4169 0.091 Uiso 1 1 calc R . .
C28 C 0.5692(2) 0.53405(14) 0.14081(12) 0.0383(6) Uani 1 1 d . . .
H28A H 0.6048 0.5026 0.1617 0.057 Uiso 1 1 calc R . .
H28B H 0.6148 0.5388 0.1120 0.057 Uiso 1 1 calc R . .
H28C H 0.4963 0.5104 0.1186 0.057 Uiso 1 1 calc R . .
C29 C 0.55624(18) 0.61243(14) 0.18784(12) 0.0331(5) Uani 1 1 d . . .
H29 H 0.5069 0.6384 0.1655 0.040 Uiso 1 1 calc R . .
C30 C 0.4934(2) 0.60527(17) 0.23680(14) 0.0476(7) Uani 1 1 d . . .
H30A H 0.4280 0.5703 0.2169 0.071 Uiso 1 1 calc R . .
H30B H 0.4706 0.6551 0.2611 0.071 Uiso 1 1 calc R . .
H30C H 0.5418 0.5859 0.2635 0.071 Uiso 1 1 calc R . .
C31 C 0.5992(2) 0.76572(14) 0.15460(13) 0.0400(6) Uani 1 1 d . . .
H31A H 0.6099 0.7859 0.1236 0.060 Uiso 1 1 calc R . .
H31B H 0.5990 0.8077 0.1938 0.060 Uiso 1 1 calc R . .
H31C H 0.5284 0.7357 0.1422 0.060 Uiso 1 1 calc R . .
C32 C 0.69331(18) 0.71535(12) 0.16132(11) 0.0278(5) Uani 1 1 d . . .
H32 H 0.7634 0.7482 0.1743 0.033 Uiso 1 1 calc R . .
C33 C 0.6985(2) 0.65633(14) 0.09773(11) 0.0335(5) Uani 1 1 d . . .
H33A H 0.6255 0.6299 0.0795 0.050 Uiso 1 1 calc R . .
H33B H 0.7523 0.6198 0.1010 0.050 Uiso 1 1 calc R . .
H33C H 0.7208 0.6815 0.0719 0.050 Uiso 1 1 calc R . .
C34 C 0.63648(19) 0.75475(13) 0.28061(12) 0.0335(5) Uani 1 1 d . . .
H34A H 0.5625 0.7651 0.2636 0.040 Uiso 1 1 calc R . .
H34B H 0.6276 0.7393 0.3149 0.040 Uiso 1 1 calc R . .
C35 C 0.7098(2) 0.82829(13) 0.30605(13) 0.0387(6) Uani 1 1 d . . .
H35A H 0.7311 0.8384 0.2714 0.046 Uiso 1 1 calc R . .
H35B H 0.6657 0.8702 0.3276 0.046 Uiso 1 1 calc R . .
C36 C 0.8144(2) 0.82910(13) 0.34963(12) 0.0363(6) Uani 1 1 d . . .
H36A H 0.7930 0.8191 0.3844 0.044 Uiso 1 1 calc R . .
H36B H 0.8516 0.8805 0.3662 0.044 Uiso 1 1 calc R . .
C37 C 0.96354(19) 0.79989(13) 0.26511(12) 0.0327(5) Uani 1 1 d . . .
H37A H 0.8995 0.8057 0.2370 0.039 Uiso 1 1 calc R . .
H37B H 0.9998 0.8509 0.2896 0.039 Uiso 1 1 calc R . .
C38 C 1.04429(19) 0.75147(15) 0.22779(13) 0.0386(6) Uani 1 1 d . . .
H38A H 1.1055 0.7426 0.2560 0.046 Uiso 1 1 calc R . .
H38B H 1.0762 0.7799 0.2063 0.046 Uiso 1 1 calc R . .
C39 C 0.99430(19) 0.67504(14) 0.18078(12) 0.0332(5) Uani 1 1 d . . .
H39A H 1.0480 0.6536 0.1528 0.040 Uiso 1 1 calc R . .
H39B H 0.9277 0.6842 0.1562 0.040 Uiso 1 1 calc R . .
C40 C 0.9195(2) 0.52088(17) 0.07756(12) 0.0481(7) Uani 1 1 d . . .
H40A H 0.9962 0.5072 0.0771 0.072 Uiso 1 1 calc R . .
H40B H 0.9128 0.5702 0.0739 0.072 Uiso 1 1 calc R . .
H40C H 0.8714 0.4825 0.0432 0.072 Uiso 1 1 calc R . .
C41 C 0.8848(2) 0.52522(14) 0.13809(11) 0.0333(5) Uani 1 1 d . . .
H41 H 0.8053 0.5367 0.1345 0.040 Uiso 1 1 calc R . .
C42 C 0.8861(2) 0.44683(14) 0.14222(13) 0.0431(6) Uani 1 1 d . . .
H42A H 0.8419 0.4098 0.1053 0.065 Uiso 1 1 calc R . .
H42B H 0.8550 0.4488 0.1781 0.065 Uiso 1 1 calc R . .
H42C H 0.9623 0.4319 0.1459 0.065 Uiso 1 1 calc R . .
C43 C 1.1522(2) 0.52881(16) 0.17549(13) 0.0415(6) Uani 1 1 d . . .
H43A H 1.1729 0.5673 0.1604 0.062 Uiso 1 1 calc R . .
H43B H 1.1055 0.4880 0.1425 0.062 Uiso 1 1 calc R . .
H43C H 1.2189 0.5082 0.1897 0.062 Uiso 1 1 calc R . .
C44 C 1.08857(18) 0.56451(13) 0.22833(11) 0.0297(5) Uani 1 1 d . . .
H44 H 1.0700 0.5232 0.2422 0.036 Uiso 1 1 calc R . .
C45 C 1.1676(2) 0.62195(15) 0.28120(12) 0.0378(6) Uani 1 1 d . . .
H45A H 1.2220 0.5952 0.2988 0.057 Uiso 1 1 calc R . .
H45B H 1.1258 0.6526 0.3126 0.057 Uiso 1 1 calc R . .
H45C H 1.2057 0.6549 0.2662 0.057 Uiso 1 1 calc R . .
C46 C 1.0308(2) 0.79447(14) 0.38003(12) 0.0374(6) Uani 1 1 d . . .
H46A H 1.0989 0.7746 0.3642 0.045 Uiso 1 1 calc R . .
H46B H 1.0392 0.8503 0.3948 0.045 Uiso 1 1 calc R . .
C47 C 1.0216(2) 0.77260(14) 0.43410(12) 0.0391(6) Uani 1 1 d . . .
H47A H 0.9462 0.7812 0.4442 0.047 Uiso 1 1 calc R . .
H47B H 1.0743 0.8058 0.4700 0.047 Uiso 1 1 calc R . .
C48 C 1.0449(2) 0.69056(13) 0.42212(11) 0.0337(5) Uani 1 1 d . . .
H48A H 1.0500 0.6832 0.4612 0.040 Uiso 1 1 calc R . .
H48B H 1.1182 0.6819 0.4092 0.040 Uiso 1 1 calc R . .
C49 C 0.9620(2) 0.45779(14) 0.31421(13) 0.0437(6) Uani 1 1 d . . .
H49A H 1.0116 0.4166 0.3091 0.066 Uiso 1 1 calc R . .
H49B H 0.9364 0.4612 0.2745 0.066 Uiso 1 1 calc R . .
H49C H 0.8983 0.4478 0.3310 0.066 Uiso 1 1 calc R . .
C50 C 1.0231(2) 0.53179(13) 0.35755(11) 0.0321(5) Uani 1 1 d . . .
H50 H 1.0885 0.5374 0.3388 0.039 Uiso 1 1 calc R . .
C51 C 1.0706(3) 0.52309(17) 0.41708(14) 0.0587(9) Uani 1 1 d . . .
H51A H 1.0102 0.5124 0.4359 0.088 Uiso 1 1 calc R . .
H51B H 1.1126 0.5700 0.4450 0.088 Uiso 1 1 calc R . .
H51C H 1.1194 0.4812 0.4086 0.088 Uiso 1 1 calc R . .
C52 C 0.7451(2) 0.66825(16) 0.39822(15) 0.0493(7) Uani 1 1 d . . .
H52A H 0.6780 0.6587 0.4125 0.074 Uiso 1 1 calc R . .
H52B H 0.7277 0.6599 0.3548 0.074 Uiso 1 1 calc R . .
H52C H 0.7742 0.7207 0.4215 0.074 Uiso 1 1 calc R . .
C53 C 0.8320(2) 0.61420(14) 0.40733(11) 0.0350(5) Uani 1 1 d . . .
H53 H 0.7956 0.5619 0.3876 0.042 Uiso 1 1 calc R . .
C54 C 0.8628(3) 0.6300(2) 0.47557(14) 0.0619(9) Uani 1 1 d . . .
H54A H 0.8982 0.6812 0.4968 0.093 Uiso 1 1 calc R . .
H54B H 0.9139 0.5931 0.4813 0.093 Uiso 1 1 calc R . .
H54C H 0.7959 0.6260 0.4922 0.093 Uiso 1 1 calc R . .
O1 O 0.5277(5) 0.2814(3) 0.5314(3) 0.1164(17) Uani 0.65 1 d PDU A 1
C55 C 0.4759(5) 0.2109(4) 0.5147(3) 0.098(2) Uani 0.65 1 d PDU A 1
H55A H 0.4809 0.1799 0.4716 0.118 Uiso 0.65 1 calc PR A 1
H55B H 0.3970 0.2154 0.5188 0.118 Uiso 0.65 1 calc PR A 1
C56 C 0.5331(6) 0.1740(4) 0.5564(3) 0.085(2) Uani 0.65 1 d PDU A 1
H56A H 0.5025 0.1887 0.5949 0.102 Uiso 0.65 1 calc PR A 1
H56B H 0.5277 0.1182 0.5361 0.102 Uiso 0.65 1 calc PR A 1
C57 C 0.6481(6) 0.2058(4) 0.5673(4) 0.091(2) Uani 0.65 1 d PDU A 1
H57A H 0.6878 0.1776 0.5334 0.110 Uiso 0.65 1 calc PR A 1
H57B H 0.6899 0.2066 0.6063 0.110 Uiso 0.65 1 calc PR A 1
C58 C 0.6269(5) 0.2838(4) 0.5695(4) 0.090(2) Uani 0.65 1 d PDU A 1
H58A H 0.6227 0.3179 0.6119 0.108 Uiso 0.65 1 calc PR A 1
H58B H 0.6882 0.3037 0.5559 0.108 Uiso 0.65 1 calc PR A 1
O1' O 0.6781(7) 0.2515(5) 0.5939(5) 0.108(2) Uani 0.35 1 d PD B 2
C55' C 0.5734(9) 0.2783(6) 0.5869(8) 0.108(2) Uani 0.35 1 d PD B 2
H55C H 0.5690 0.3028 0.5568 0.130 Uiso 0.35 1 calc PR B 2
H55D H 0.5616 0.3169 0.6264 0.130 Uiso 0.35 1 calc PR B 2
C56' C 0.4844(10) 0.2158(6) 0.5658(8) 0.108(2) Uani 0.35 1 d PD B 2
H56C H 0.4574 0.2093 0.6007 0.130 Uiso 0.35 1 calc PR B 2
H56D H 0.4214 0.2245 0.5386 0.130 Uiso 0.35 1 calc PR B 2
C57' C 0.5451(11) 0.1504(7) 0.5325(8) 0.108(2) Uani 0.35 1 d PD B 2
H57C H 0.5329 0.1406 0.4883 0.130 Uiso 0.35 1 calc PR B 2
H57D H 0.5207 0.1044 0.5381 0.130 Uiso 0.35 1 calc PR B 2
C58' C 0.6645(12) 0.1726(6) 0.5597(10) 0.108(2) Uani 0.35 1 d PD B 2
H58C H 0.6894 0.1450 0.5866 0.130 Uiso 0.35 1 calc PR B 2
H58D H 0.7099 0.1590 0.5268 0.130 Uiso 0.35 1 calc PR B 2
C59 C 0.8219(2) 0.06726(14) 0.28716(12) 0.0333(5) Uani 1 1 d . . .
C60 C 0.8275(2) 0.10622(15) 0.24807(12) 0.0383(6) Uani 1 1 d . . .
H60 H 0.8589 0.1568 0.2652 0.046 Uiso 1 1 calc R . .
C61 C 0.7894(2) 0.07457(17) 0.18583(13) 0.0458(7) Uani 1 1 d . . .
H61 H 0.7965 0.1032 0.1614 0.055 Uiso 1 1 calc R . .
C62 C 0.7414(2) 0.00223(17) 0.15918(13) 0.0454(7) Uani 1 1 d . . .
H62 H 0.7155 -0.0199 0.1165 0.055 Uiso 1 1 calc R . .
C63 C 0.7321(3) -0.03700(17) 0.19579(15) 0.0593(9) Uani 1 1 d . . .
H63 H 0.6980 -0.0868 0.1785 0.071 Uiso 1 1 calc R . .
C64 C 0.7718(3) -0.00509(16) 0.25802(14) 0.0543(8) Uani 1 1 d . . .
H64 H 0.7642 -0.0344 0.2819 0.065 Uiso 1 1 calc R . .
C65 C 0.8148(2) 0.06381(13) 0.39903(12) 0.0344(5) Uani 1 1 d . . .
C66 C 0.8707(2) 0.04201(14) 0.44486(12) 0.0385(6) Uani 1 1 d . . .
H66 H 0.9491 0.0481 0.4532 0.046 Uiso 1 1 calc R . .
C67 C 0.8167(3) 0.01177(15) 0.47873(13) 0.0470(7) Uani 1 1 d . . .
H67 H 0.8579 -0.0018 0.5096 0.056 Uiso 1 1 calc R . .
C68 C 0.7028(3) 0.00165(17) 0.46720(14) 0.0540(8) Uani 1 1 d . . .
H68 H 0.6652 -0.0192 0.4899 0.065 Uiso 1 1 calc R . .
C69 C 0.6445(3) 0.02207(18) 0.42246(14) 0.0547(8) Uani 1 1 d . . .
H69 H 0.5662 0.0152 0.4141 0.066 Uiso 1 1 calc R . .
C70 C 0.6997(2) 0.05274(15) 0.38948(13) 0.0440(6) Uani 1 1 d . . .
H70 H 0.6575 0.0668 0.3591 0.053 Uiso 1 1 calc R . .
C71 C 0.8679(2) 0.19418(13) 0.38701(11) 0.0334(5) Uani 1 1 d . . .
C72 C 0.7914(2) 0.23089(14) 0.42380(11) 0.0341(5) Uani 1 1 d . . .
H72 H 0.7465 0.2019 0.4374 0.041 Uiso 1 1 calc R . .
C73 C 0.7780(2) 0.30802(15) 0.44141(12) 0.0410(6) Uani 1 1 d . . .
H73 H 0.7247 0.3305 0.4665 0.049 Uiso 1 1 calc R . .
C74 C 0.8417(2) 0.35205(15) 0.42273(14) 0.0464(7) Uani 1 1 d . . .
H74 H 0.8305 0.4043 0.4333 0.056 Uiso 1 1 calc R . .
C75 C 0.9217(2) 0.31937(15) 0.38859(14) 0.0472(7) Uani 1 1 d . . .
H75 H 0.9675 0.3494 0.3764 0.057 Uiso 1 1 calc R . .
C76 C 0.9355(2) 0.24220(14) 0.37184(13) 0.0412(6) Uani 1 1 d . . .
H76 H 0.9928 0.2211 0.3493 0.049 Uiso 1 1 calc R . .
C77 C 1.0081(2) 0.08189(14) 0.36644(11) 0.0332(5) Uani 1 1 d . . .
C78 C 1.0905(2) 0.12875(16) 0.41244(13) 0.0436(6) Uani 1 1 d . . .
H78 H 1.0718 0.1765 0.4391 0.052 Uiso 1 1 calc R . .
C79 C 1.1982(2) 0.10858(19) 0.42088(14) 0.0513(7) Uani 1 1 d . . .
H79 H 1.2512 0.1423 0.4529 0.062 Uiso 1 1 calc R . .
C80 C 1.2289(2) 0.04033(18) 0.38337(14) 0.0487(7) Uani 1 1 d . . .
H80 H 1.3027 0.0264 0.3891 0.058 Uiso 1 1 calc R . .
C81 C 1.1508(2) -0.00769(16) 0.33722(14) 0.0462(7) Uani 1 1 d . . .
H81 H 1.1705 -0.0553 0.3109 0.055 Uiso 1 1 calc R . .
C82 C 1.0432(2) 0.01338(14) 0.32914(13) 0.0392(6) Uani 1 1 d . . .
H82 H 0.9912 -0.0205 0.2966 0.047 Uiso 1 1 calc R . .
C83 C 0.29690(17) 0.70587(12) 0.06747(10) 0.0244(4) Uani 1 1 d . . .
C84 C 0.2561(2) 0.64558(13) 0.08020(11) 0.0324(5) Uani 1 1 d . . .
H84 H 0.2017 0.6550 0.1060 0.039 Uiso 1 1 calc R . .
C85 C 0.2914(2) 0.57280(13) 0.05702(11) 0.0361(6) Uani 1 1 d . . .
H85 H 0.2625 0.5344 0.0680 0.043 Uiso 1 1 calc R . .
C86 C 0.3678(2) 0.55613(13) 0.01825(11) 0.0330(5) Uani 1 1 d . . .
H86 H 0.3933 0.5067 0.0028 0.040 Uiso 1 1 calc R . .
C87 C 0.4069(2) 0.61298(13) 0.00230(11) 0.0337(5) Uani 1 1 d . . .
H87 H 0.4581 0.6022 -0.0254 0.040 Uiso 1 1 calc R . .
C88 C 0.37184(18) 0.68563(13) 0.02654(11) 0.0289(5) Uani 1 1 d . . .
H88 H 0.4002 0.7234 0.0147 0.035 Uiso 1 1 calc R . .
C89 C 0.12953(18) 0.79769(13) 0.09928(10) 0.0253(5) Uani 1 1 d . . .
C90 C 0.05056(19) 0.74261(14) 0.05778(11) 0.0305(5) Uani 1 1 d . . .
H90 H 0.0748 0.6980 0.0297 0.037 Uiso 1 1 calc R . .
C91 C -0.0618(2) 0.75076(15) 0.05618(12) 0.0368(6) Uani 1 1 d . . .
H91 H -0.1127 0.7117 0.0276 0.044 Uiso 1 1 calc R . .
C92 C -0.1005(2) 0.81498(16) 0.09565(12) 0.0375(6) Uani 1 1 d . . .
H92 H -0.1776 0.8204 0.0943 0.045 Uiso 1 1 calc R . .
C93 C -0.0257(2) 0.87138(14) 0.13726(12) 0.0340(5) Uani 1 1 d . . .
H93 H -0.0509 0.9162 0.1646 0.041 Uiso 1 1 calc R . .
C94 C 0.08695(19) 0.86205(13) 0.13874(11) 0.0294(5) Uani 1 1 d . . .
H94 H 0.1373 0.9011 0.1679 0.035 Uiso 1 1 calc R . .
C95 C 0.32238(17) 0.82672(12) 0.17330(10) 0.0255(5) Uani 1 1 d . . .
C96 C 0.31681(18) 0.78523(14) 0.21042(11) 0.0298(5) Uani 1 1 d . . .
H96 H 0.2827 0.7354 0.1921 0.036 Uiso 1 1 calc R . .
C97 C 0.35817(19) 0.81269(15) 0.27229(11) 0.0344(5) Uani 1 1 d . . .
H97 H 0.3500 0.7824 0.2953 0.041 Uiso 1 1 calc R . .
C98 C 0.4114(2) 0.88407(14) 0.30079(12) 0.0376(6) Uani 1 1 d . . .
H98 H 0.4410 0.9032 0.3431 0.045 Uiso 1 1 calc R . .
C99 C 0.4202(2) 0.92642(15) 0.26595(13) 0.0469(7) Uani 1 1 d . . .
H99 H 0.4576 0.9752 0.2843 0.056 Uiso 1 1 calc R . .
C100 C 0.3752(2) 0.89896(14) 0.20438(12) 0.0406(6) Uani 1 1 d . . .
H100 H 0.3804 0.9308 0.1823 0.049 Uiso 1 1 calc R . .
C101 C 0.30106(18) 0.84507(12) 0.06399(10) 0.0258(5) Uani 1 1 d . . .
C102 C 0.22723(19) 0.86345(13) 0.02180(11) 0.0306(5) Uani 1 1 d . . .
H102 H 0.1516 0.8468 0.0150 0.037 Uiso 1 1 calc R . .
C103 C 0.2595(2) 0.90506(15) -0.01073(12) 0.0368(6) Uani 1 1 d . . .
H103 H 0.2061 0.9159 -0.0390 0.044 Uiso 1 1 calc R . .
C104 C 0.3681(2) 0.93043(13) -0.00210(12) 0.0357(6) Uani 1 1 d . . .
H104 H 0.3902 0.9598 -0.0234 0.043 Uiso 1 1 calc R . .
C105 C 0.4445(2) 0.91233(13) 0.03820(12) 0.0358(6) Uani 1 1 d . . .
H105 H 0.5201 0.9285 0.0441 0.043 Uiso 1 1 calc R . .
C106 C 0.41143(19) 0.87077(13) 0.07014(12) 0.0324(5) Uani 1 1 d . . .
H106 H 0.4659 0.8591 0.0975 0.039 Uiso 1 1 calc R . .
B1 B 0.8780(2) 0.10208(15) 0.36017(13) 0.0331(6) Uani 1 1 d . . .
B2 B 0.2635(2) 0.79366(14) 0.10060(12) 0.0244(5) Uani 1 1 d . . .

loop_
_atom_site_aniso_label
_atom_site_aniso_U_11
_atom_site_aniso_U_22
_atom_site_aniso_U_33
_atom_site_aniso_U_23
_atom_site_aniso_U_13
_atom_site_aniso_U_12
Ru1 0.01765(8) 0.01876(8) 0.02368(9) 0.00963(7) 0.00391(6) -0.00101(6)
Ru2 0.01956(8) 0.01590(8) 0.02483(9) 0.00914(7) 0.00684(6) 0.00049(6)
Cl1 0.0299(3) 0.0219(3) 0.0307(3) 0.0080(2) 0.0007(2) 0.0045(2)
Cl2 0.0375(3) 0.0253(3) 0.0405(3) 0.0174(2) -0.0020(2) -0.0102(2)
P1 0.0200(3) 0.0185(3) 0.0263(3) 0.0083(2) 0.0032(2) -0.0005(2)
P2 0.0237(3) 0.0262(3) 0.0366(3) 0.0182(3) 0.0012(2) 0.0005(2)
P3 0.0206(3) 0.0201(3) 0.0301(3) 0.0102(2) 0.0089(2) 0.0012(2)
P4 0.0236(3) 0.0285(3) 0.0258(3) 0.0120(2) 0.0006(2) -0.0054(2)
P5 0.0191(3) 0.0196(3) 0.0319(3) 0.0105(2) 0.0054(2) 0.0009(2)
P6 0.0244(3) 0.0182(3) 0.0347(3) 0.0109(2) 0.0015(2) -0.0024(2)
P7 0.0233(3) 0.0268(3) 0.0295(3) 0.0169(2) 0.0104(2) 0.0072(2)
P8 0.0270(3) 0.0210(3) 0.0266(3) 0.0110(2) 0.0049(2) -0.0019(2)
C1 0.0336(13) 0.0216(11) 0.0347(13) 0.0059(10) 0.0031(10) -0.0063(9)
C2 0.0267(11) 0.0187(10) 0.0310(12) 0.0058(9) 0.0052(9) 0.0004(8)
C3 0.0385(13) 0.0260(12) 0.0313(13) 0.0061(10) 0.0082(10) -0.0039(10)
C4 0.0371(14) 0.0322(13) 0.0373(14) 0.0133(11) -0.0040(11) 0.0084(10)
C5 0.0221(11) 0.0247(11) 0.0389(14) 0.0081(10) -0.0021(10) 0.0007(9)
C6 0.0283(13) 0.0356(14) 0.0641(18) 0.0178(13) 0.0190(12) 0.0079(11)
C7 0.0246(11) 0.0301(12) 0.0302(12) 0.0133(10) 0.0043(9) -0.0063(9)
C8 0.0347(13) 0.0314(12) 0.0412(14) 0.0221(11) 0.0036(11) -0.0068(10)
C9 0.0337(13) 0.0351(13) 0.0427(14) 0.0265(12) 0.0013(11) -0.0025(10)
C10 0.0276(12) 0.0241(11) 0.0505(15) 0.0184(11) 0.0057(11) 0.0058(9)
C11 0.0269(12) 0.0283(12) 0.0508(16) 0.0149(11) 0.0105(11) 0.0090(10)
C12 0.0271(11) 0.0249(11) 0.0382(13) 0.0104(10) 0.0118(10) 0.0025(9)
C13 0.0358(13) 0.0414(14) 0.0338(13) 0.0192(11) 0.0121(11) 0.0008(11)
C14 0.0264(11) 0.0292(12) 0.0340(13) 0.0182(10) 0.0112(9) 0.0039(9)
C15 0.0531(16) 0.0303(13) 0.0528(17) 0.0251(12) 0.0240(13) 0.0116(12)
C16 0.0310(13) 0.0541(17) 0.0476(16) 0.0137(14) 0.0161(12) -0.0101(12)
C17 0.0265(12) 0.0293(12) 0.0380(13) 0.0092(10) 0.0107(10) -0.0047(9)
C18 0.0273(13) 0.0515(17) 0.0492(16) 0.0183(14) 0.0053(11) -0.0062(11)
C19 0.0296(13) 0.0481(16) 0.0513(17) 0.0301(14) -0.0041(12) 0.0009(11)
C20 0.0347(14) 0.0567(18) 0.0488(17) 0.0335(15) -0.0080(12) -0.0057(12)
C21 0.0298(13) 0.0507(16) 0.0364(14) 0.0221(12) -0.0045(10) -0.0048(11)
C22 0.0354(14) 0.0410(15) 0.0465(16) 0.0195(13) 0.0095(12) -0.0071(11)
C23 0.0302(12) 0.0335(13) 0.0275(12) 0.0106(10) 0.0040(9) -0.0075(10)
C24 0.0457(16) 0.0594(18) 0.0273(13) 0.0119(13) 0.0057(11) -0.0102(13)
C25 0.0573(18) 0.0335(15) 0.070(2) 0.0238(15) -0.0011(16) -0.0165(13)
C26 0.0394(14) 0.0358(13) 0.0281(12) 0.0082(11) 0.0061(10) -0.0165(11)
C27 0.0394(16) 0.0538(19) 0.079(2) 0.0204(17) -0.0060(15) -0.0238(14)
C28 0.0399(14) 0.0332(13) 0.0378(14) 0.0130(11) -0.0042(11) -0.0144(11)
C29 0.0215(11) 0.0348(13) 0.0457(15) 0.0203(11) 0.0008(10) -0.0054(9)
C30 0.0294(13) 0.0507(17) 0.0657(19) 0.0222(15) 0.0165(13) -0.0059(12)
C31 0.0347(13) 0.0314(13) 0.0554(17) 0.0223(12) -0.0033(12) 0.0075(11)
C32 0.0226(11) 0.0254(11) 0.0402(13) 0.0196(10) 0.0012(9) 0.0002(9)
C33 0.0326(13) 0.0382(13) 0.0360(14) 0.0218(11) 0.0042(10) 0.0021(10)
C34 0.0239(11) 0.0311(12) 0.0437(14) 0.0105(11) 0.0103(10) 0.0091(9)
C35 0.0353(13) 0.0214(12) 0.0512(16) 0.0053(11) 0.0044(12) 0.0099(10)
C36 0.0402(14) 0.0205(11) 0.0406(14) 0.0042(10) 0.0029(11) 0.0037(10)
C37 0.0280(12) 0.0266(12) 0.0492(15) 0.0234(11) -0.0008(10) -0.0062(9)
C38 0.0251(12) 0.0466(15) 0.0639(18) 0.0422(14) 0.0108(12) 0.0006(11)
C39 0.0281(12) 0.0442(14) 0.0461(15) 0.0337(12) 0.0182(11) 0.0129(10)
C40 0.0549(17) 0.0597(18) 0.0320(14) 0.0169(13) 0.0144(13) 0.0240(15)
C41 0.0345(13) 0.0365(13) 0.0278(12) 0.0097(10) 0.0084(10) 0.0100(10)
C42 0.0514(16) 0.0303(13) 0.0412(15) 0.0068(12) 0.0056(12) 0.0039(12)
C43 0.0340(14) 0.0523(16) 0.0541(17) 0.0317(14) 0.0235(12) 0.0227(12)
C44 0.0277(12) 0.0344(13) 0.0383(13) 0.0231(11) 0.0140(10) 0.0117(10)
C45 0.0282(12) 0.0471(15) 0.0490(16) 0.0301(13) 0.0077(11) 0.0090(11)
C46 0.0343(13) 0.0306(13) 0.0436(15) 0.0145(11) -0.0049(11) -0.0095(10)
C47 0.0418(15) 0.0310(13) 0.0378(14) 0.0091(11) -0.0028(11) -0.0066(11)
C48 0.0343(13) 0.0306(12) 0.0337(13) 0.0114(10) 0.0004(10) -0.0070(10)
C49 0.0592(18) 0.0261(13) 0.0448(16) 0.0146(12) 0.0020(13) 0.0076(12)
C50 0.0373(13) 0.0294(12) 0.0331(13) 0.0158(10) 0.0058(10) 0.0072(10)
C51 0.083(2) 0.0399(16) 0.0461(18) 0.0166(14) -0.0123(16) 0.0134(16)
C52 0.0408(15) 0.0382(15) 0.068(2) 0.0132(14) 0.0234(14) 0.0009(12)
C53 0.0375(13) 0.0340(13) 0.0358(14) 0.0134(11) 0.0125(11) -0.0051(10)
C54 0.075(2) 0.078(2) 0.0405(17) 0.0259(17) 0.0232(16) -0.0091(18)
O1 0.116(4) 0.101(4) 0.123(4) 0.039(3) 0.000(3) 0.010(3)
C55 0.068(4) 0.133(6) 0.062(4) 0.003(4) 0.006(3) -0.021(4)
C56 0.100(5) 0.081(5) 0.070(5) 0.019(4) 0.026(4) -0.014(4)
C57 0.082(4) 0.124(7) 0.072(5) 0.040(6) 0.015(4) -0.002(5)
C58 0.053(4) 0.078(4) 0.128(7) 0.031(4) -0.002(4) -0.007(3)
O1' 0.090(4) 0.058(3) 0.133(6) -0.017(4) 0.031(4) -0.003(3)
C55' 0.090(4) 0.058(3) 0.133(6) -0.017(4) 0.031(4) -0.003(3)
C56' 0.090(4) 0.058(3) 0.133(6) -0.017(4) 0.031(4) -0.003(3)
C57' 0.090(4) 0.058(3) 0.133(6) -0.017(4) 0.031(4) -0.003(3)
C58' 0.090(4) 0.058(3) 0.133(6) -0.017(4) 0.031(4) -0.003(3)
C59 0.0317(12) 0.0321(13) 0.0400(14) 0.0164(11) 0.0102(11) 0.0047(10)
C60 0.0306(13) 0.0429(15) 0.0454(15) 0.0222(13) 0.0036(11) -0.0034(11)
C61 0.0361(14) 0.0580(18) 0.0477(17) 0.0274(15) 0.0006(12) 0.0008(13)
C62 0.0362(14) 0.0524(17) 0.0410(16) 0.0117(13) 0.0017(12) 0.0095(13)
C63 0.078(2) 0.0354(16) 0.0522(19) 0.0046(14) 0.0066(17) -0.0146(15)
C64 0.079(2) 0.0343(15) 0.0483(18) 0.0143(13) 0.0106(16) -0.0117(15)
C65 0.0437(14) 0.0214(11) 0.0383(14) 0.0103(10) 0.0101(11) -0.0002(10)
C66 0.0486(15) 0.0308(13) 0.0419(15) 0.0167(11) 0.0162(12) 0.0053(11)
C67 0.067(2) 0.0385(15) 0.0435(16) 0.0217(13) 0.0168(14) 0.0052(14)
C68 0.072(2) 0.0448(17) 0.0510(18) 0.0198(14) 0.0221(16) -0.0124(15)
C69 0.0493(17) 0.0567(19) 0.0567(19) 0.0199(16) 0.0091(15) -0.0181(15)
C70 0.0466(16) 0.0415(15) 0.0448(16) 0.0189(13) 0.0037(12) -0.0090(12)
C71 0.0357(13) 0.0283(12) 0.0377(14) 0.0161(11) 0.0005(11) -0.0001(10)
C72 0.0301(12) 0.0311(13) 0.0388(14) 0.0137(11) -0.0029(10) -0.0005(10)
C73 0.0329(13) 0.0353(14) 0.0441(15) 0.0082(12) -0.0072(11) 0.0051(11)
C74 0.0476(16) 0.0263(13) 0.0579(18) 0.0164(13) -0.0149(14) 0.0012(12)
C75 0.0431(16) 0.0365(15) 0.067(2) 0.0300(14) -0.0042(14) -0.0080(12)
C76 0.0405(15) 0.0315(13) 0.0543(17) 0.0202(12) 0.0061(12) -0.0018(11)
C77 0.0397(14) 0.0313(13) 0.0383(14) 0.0224(11) 0.0115(11) 0.0024(10)
C78 0.0450(16) 0.0429(15) 0.0450(16) 0.0170(13) 0.0125(13) 0.0034(12)
C79 0.0397(16) 0.066(2) 0.0499(18) 0.0249(16) 0.0054(13) 0.0003(14)
C80 0.0394(15) 0.067(2) 0.0588(19) 0.0413(17) 0.0180(14) 0.0134(14)
C81 0.0507(17) 0.0430(16) 0.0611(19) 0.0336(15) 0.0205(15) 0.0149(13)
C82 0.0459(15) 0.0314(13) 0.0493(16) 0.0241(12) 0.0114(12) 0.0059(11)
C83 0.0239(11) 0.0264(11) 0.0230(11) 0.0101(9) 0.0017(8) 0.0003(9)
C84 0.0403(14) 0.0318(12) 0.0296(12) 0.0137(10) 0.0132(10) 0.0029(10)
C85 0.0521(16) 0.0260(12) 0.0330(13) 0.0129(10) 0.0110(11) 0.0006(11)
C86 0.0417(14) 0.0228(11) 0.0301(13) 0.0048(10) 0.0063(10) 0.0053(10)
C87 0.0336(13) 0.0314(13) 0.0336(13) 0.0068(10) 0.0124(10) 0.0020(10)
C88 0.0284(12) 0.0280(12) 0.0324(12) 0.0129(10) 0.0070(10) -0.0019(9)
C89 0.0265(11) 0.0292(11) 0.0275(11) 0.0188(10) 0.0058(9) 0.0010(9)
C90 0.0302(12) 0.0345(13) 0.0290(12) 0.0144(10) 0.0050(10) -0.0010(10)
C91 0.0272(12) 0.0475(15) 0.0372(14) 0.0193(12) 0.0007(10) -0.0071(11)
C92 0.0235(12) 0.0528(16) 0.0478(16) 0.0314(13) 0.0078(11) 0.0058(11)
C93 0.0317(13) 0.0370(13) 0.0430(14) 0.0237(12) 0.0121(11) 0.0106(10)
C94 0.0271(11) 0.0285(12) 0.0378(13) 0.0184(10) 0.0059(10) 0.0009(9)
C95 0.0200(10) 0.0252(11) 0.0316(12) 0.0100(9) 0.0066(9) 0.0064(8)
C96 0.0224(11) 0.0358(13) 0.0316(12) 0.0133(10) 0.0043(9) -0.0035(9)
C97 0.0278(12) 0.0450(15) 0.0348(13) 0.0196(12) 0.0066(10) 0.0028(10)
C98 0.0367(14) 0.0367(14) 0.0301(13) 0.0044(11) -0.0011(10) 0.0120(11)
C99 0.0610(18) 0.0237(13) 0.0447(16) 0.0067(12) -0.0082(14) 0.0017(12)
C100 0.0534(16) 0.0235(12) 0.0431(15) 0.0142(11) -0.0014(12) 0.0023(11)
C101 0.0265(11) 0.0215(10) 0.0310(12) 0.0105(9) 0.0084(9) 0.0028(9)
C102 0.0264(12) 0.0351(13) 0.0345(13) 0.0171(11) 0.0074(10) 0.0022(10)
C103 0.0417(14) 0.0409(14) 0.0364(14) 0.0224(12) 0.0117(11) 0.0079(11)
C104 0.0461(15) 0.0264(12) 0.0438(15) 0.0176(11) 0.0236(12) 0.0067(10)
C105 0.0312(13) 0.0262(12) 0.0532(16) 0.0151(11) 0.0169(11) 0.0000(10)
C106 0.0267(12) 0.0280(12) 0.0463(15) 0.0178(11) 0.0079(10) 0.0026(9)
B1 0.0405(15) 0.0247(13) 0.0377(16) 0.0144(12) 0.0106(12) 0.0019(11)
B2 0.0238(12) 0.0249(12) 0.0274(13) 0.0122(10) 0.0064(10) 0.0010(10)

loop_
_atom_type_symbol
_atom_type_description
_atom_type_scat_dispersion_real
_atom_type_scat_dispersion_imag
_atom_type_scat_source
C C 0.0033 0.0016 'International Tables Vol C Tables 4.2.6.8 and 6.1.1.4'
H H 0.0000 0.0000 'International Tables Vol C Tables 4.2.6.8 and 6.1.1.4'
O O 0.0106 0.0060 'International Tables Vol C Tables 4.2.6.8 and 6.1.1.4'
B B 0.0013 0.0007 'International Tables Vol C Tables 4.2.6.8 and 6.1.1.4'
P P 0.1023 0.0942 'International Tables Vol C Tables 4.2.6.8 and 6.1.1.4'
Cl Cl 0.1484 0.1585 'International Tables Vol C Tables 4.2.6.8 and 6.1.1.4'
Ru Ru -1.2594 0.8363 'International Tables Vol C Tables 4.2.6.8 and 6.1.1.4'

loop_
_geom_angle_atom_site_label_1
_geom_angle_atom_site_label_2
_geom_angle_atom_site_label_3
_geom_angle
P3 Ru1 P2 91.38(2)
P3 Ru1 P4 104.00(2)
P2 Ru1 P4 92.25(3)
P3 Ru1 Cl1 103.06(2)
P2 Ru1 Cl1 165.53(2)
P4 Ru1 Cl1 83.51(2)
P3 Ru1 P1 99.40(2)
P2 Ru1 P1 89.20(2)
P4 Ru1 P1 156.51(2)
Cl1 Ru1 P1 89.28(2)
P7 Ru2 P6 91.90(2)
P7 Ru2 P8 103.51(2)
P6 Ru2 P8 91.75(2)
P7 Ru2 Cl2 102.69(2)
P6 Ru2 Cl2 165.41(2)
P8 Ru2 Cl2 84.99(2)
P7 Ru2 P5 99.04(2)
P6 Ru2 P5 88.87(2)
P8 Ru2 P5 157.41(2)
Cl2 Ru2 P5 88.74(2)
C7 P1 C5 100.78(11)
C7 P1 C2 100.27(10)
C5 P1 C2 100.90(10)
C7 P1 Ru1 100.81(7)
C5 P1 Ru1 121.43(8)
C2 P1 Ru1 127.35(7)
C10 P2 C9 102.62(12)
C10 P2 C19 99.09(12)
C9 P2 C19 98.96(12)
C10 P2 Ru1 120.70(8)
C9 P2 Ru1 111.63(8)
C19 P2 Ru1 120.40(9)
C12 P3 C17 104.04(11)
C12 P3 C14 103.74(11)
C17 P3 C14 103.49(11)
C12 P3 Ru1 115.34(8)
C17 P3 Ru1 120.30(8)
C14 P3 Ru1 108.16(7)
C21 P4 C23 102.42(12)
C21 P4 C26 102.58(12)
C23 P4 C26 103.94(11)
C21 P4 Ru1 120.30(9)
C23 P4 Ru1 103.20(7)
C26 P4 Ru1 121.66(8)
C34 P5 C29 100.03(11)
C34 P5 C32 100.69(11)
C29 P5 C32 100.71(11)
C34 P5 Ru2 102.07(8)
C29 P5 Ru2 121.47(8)
C32 P5 Ru2 126.75(7)
C37 P6 C36 101.60(12)
C37 P6 C46 99.08(11)
C36 P6 C46 99.03(12)
C37 P6 Ru2 120.20(8)
C36 P6 Ru2 112.60(8)
C46 P6 Ru2 120.73(8)
C39 P7 C44 104.01(10)
C39 P7 C41 103.00(12)
C44 P7 C41 103.86(11)
C39 P7 Ru2 115.72(8)
C44 P7 Ru2 117.96(8)
C41 P7 Ru2 110.64(8)
C48 P8 C53 103.35(12)
C48 P8 C50 99.78(11)
C53 P8 C50 106.49(11)
C48 P8 Ru2 120.83(8)
C53 P8 Ru2 100.23(8)
C50 P8 Ru2 123.85(8)
C2 C1 H1A 109.5
C2 C1 H1B 109.5
H1A C1 H1B 109.5
C2 C1 H1C 109.5
H1A C1 H1C 109.5
H1B C1 H1C 109.5
C3 C2 C1 108.58(19)
C3 C2 P1 113.58(15)
C1 C2 P1 114.30(16)
C3 C2 H2 106.6
C1 C2 H2 106.6
P1 C2 H2 106.6
C2 C3 H3A 109.5
C2 C3 H3B 109.5
H3A C3 H3B 109.5
C2 C3 H3C 109.5
H3A C3 H3C 109.5
H3B C3 H3C 109.5
C5 C4 H4A 109.5
C5 C4 H4B 109.5
H4A C4 H4B 109.5
C5 C4 H4C 109.5
H4A C4 H4C 109.5
H4B C4 H4C 109.5
C6 C5 C4 110.2(2)
C6 C5 P1 113.29(17)
C4 C5 P1 114.84(16)
C6 C5 H5 105.9
C4 C5 H5 105.9
P1 C5 H5 105.9
C5 C6 H6A 109.5
C5 C6 H6B 109.5
H6A C6 H6B 109.5
C5 C6 H6C 109.5
H6A C6 H6C 109.5
H6B C6 H6C 109.5
C8 C7 P1 115.57(16)
C8 C7 H7A 108.4
P1 C7 H7A 108.4
C8 C7 H7B 108.4
P1 C7 H7B 108.4
H7A C7 H7B 107.4
C7 C8 C9 114.9(2)
C7 C8 H8A 108.5
C9 C8 H8A 108.5
C7 C8 H8B 108.5
C9 C8 H8B 108.5
H8A C8 H8B 107.5
C8 C9 P2 115.69(16)
C8 C9 H9A 108.4
P2 C9 H9A 108.4
C8 C9 H9B 108.4
P2 C9 H9B 108.4
H9A C9 H9B 107.4
C11 C10 P2 113.68(16)
C11 C10 H10A 108.8
P2 C10 H10A 108.8
C11 C10 H10B 108.8
P2 C10 H10B 108.8
H10A C10 H10B 107.7
C10 C11 C12 114.73(19)
C10 C11 H11A 108.6
C12 C11 H11A 108.6
C10 C11 H11B 108.6
C12 C11 H11B 108.6
H11A C11 H11B 107.6
C11 C12 P3 116.41(17)
C11 C12 H12A 108.2
P3 C12 H12A 108.2
C11 C12 H12B 108.2
P3 C12 H12B 108.2
H12A C12 H12B 107.3
C14 C13 H13A 109.5
C14 C13 H13B 109.5
H13A C13 H13B 109.5
C14 C13 H13C 109.5
H13A C13 H13C 109.5
H13B C13 H13C 109.5
C15 C14 C13 110.07(19)
C15 C14 P3 112.36(17)
C13 C14 P3 116.85(16)
C15 C14 H14 105.5
C13 C14 H14 105.5
P3 C14 H14 105.5
C14 C15 H15A 109.5
C14 C15 H15B 109.5
H15A C15 H15B 109.5
C14 C15 H15C 109.5
H15A C15 H15C 109.5
H15B C15 H15C 109.5
C17 C16 H16A 109.5
C17 C16 H16B 109.5
H16A C16 H16B 109.5
C17 C16 H16C 109.5
H16A C16 H16C 109.5
H16B C16 H16C 109.5
C18 C17 C16 108.6(2)
C18 C17 P3 115.29(17)
C16 C17 P3 114.67(17)
C18 C17 H17 105.8
C16 C17 H17 105.8
P3 C17 H17 105.8
C17 C18 H18A 109.5
C17 C18 H18B 109.5
H18A C18 H18B 109.5
C17 C18 H18C 109.5
H18A C18 H18C 109.5
H18B C18 H18C 109.5
C20 C19 P2 115.34(18)
C20 C19 H19A 108.4
P2 C19 H19A 108.4
C20 C19 H19B 108.4
P2 C19 H19B 108.4
H19A C19 H19B 107.5
C19 C20 C21 112.7(2)
C19 C20 H20A 109.0
C21 C20 H20A 109.0
C19 C20 H20B 109.0
C21 C20 H20B 109.0
H20A C20 H20B 107.8
C20 C21 P4 116.51(17)
C20 C21 H21A 108.2
P4 C21 H21A 108.2
C20 C21 H21B 108.2
P4 C21 H21B 108.2
H21A C21 H21B 107.3
C23 C22 H22A 109.5
C23 C22 H22B 109.5
H22A C22 H22B 109.5
C23 C22 H22C 109.5
H22A C22 H22C 109.5
H22B C22 H22C 109.5
C24 C23 C22 110.4(2)
C24 C23 P4 115.92(17)
C22 C23 P4 111.52(17)
C24 C23 H23 106.1
C22 C23 H23 106.1
P4 C23 H23 106.1
C23 C24 H24A 109.5
C23 C24 H24B 109.5
H24A C24 H24B 109.5
C23 C24 H24C 109.5
H24A C24 H24C 109.5
H24B C24 H24C 109.5
C26 C25 H25A 109.5
C26 C25 H25B 109.5
H25A C25 H25B 109.5
C26 C25 H25C 109.5
H25A C25 H25C 109.5
H25B C25 H25C 109.5
C25 C26 C27 108.7(2)
C25 C26 P4 114.23(17)
C27 C26 P4 115.9(2)
C25 C26 H26 105.7
C27 C26 H26 105.7
P4 C26 H26 105.7
C26 C27 H27A 109.5
C26 C27 H27B 109.5
H27A C27 H27B 109.5
C26 C27 H27C 109.5
H27A C27 H27C 109.5
H27B C27 H27C 109.5
C29 C28 H28A 109.5
C29 C28 H28B 109.5
H28A C28 H28B 109.5
C29 C28 H28C 109.5
H28A C28 H28C 109.5
H28B C28 H28C 109.5
C28 C29 C30 110.0(2)
C28 C29 P5 115.08(17)
C30 C29 P5 113.06(18)
C28 C29 H29 106.0
C30 C29 H29 106.0
P5 C29 H29 106.0
C29 C30 H30A 109.5
C29 C30 H30B 109.5
H30A C30 H30B 109.5
C29 C30 H30C 109.5
H30A C30 H30C 109.5
H30B C30 H30C 109.5
C32 C31 H31A 109.5
C32 C31 H31B 109.5
H31A C31 H31B 109.5
C32 C31 H31C 109.5
H31A C31 H31C 109.5
H31B C31 H31C 109.5
C33 C32 C31 107.5(2)
C33 C32 P5 114.18(15)
C31 C32 P5 114.59(17)
C33 C32 H32 106.7
C31 C32 H32 106.7
P5 C32 H32 106.7
C32 C33 H33A 109.5
C32 C33 H33B 109.5
H33A C33 H33B 109.5
C32 C33 H33C 109.5
H33A C33 H33C 109.5
H33B C33 H33C 109.5
C35 C34 P5 115.88(17)
C35 C34 H34A 108.3
P5 C34 H34A 108.3
C35 C34 H34B 108.3
P5 C34 H34B 108.3
H34A C34 H34B 107.4
C36 C35 C34 115.3(2)
C36 C35 H35A 108.5
C34 C35 H35A 108.5
C36 C35 H35B 108.5
C34 C35 H35B 108.5
H35A C35 H35B 107.5
C35 C36 P6 115.48(17)
C35 C36 H36A 108.4
P6 C36 H36A 108.4
C35 C36 H36B 108.4
P6 C36 H36B 108.4
H36A C36 H36B 107.5
C38 C37 P6 113.40(16)
C38 C37 H37A 108.9
P6 C37 H37A 108.9
C38 C37 H37B 108.9
P6 C37 H37B 108.9
H37A C37 H37B 107.7
C37 C38 C39 114.55(19)
C37 C38 H38A 108.6
C39 C38 H38A 108.6
C37 C38 H38B 108.6
C39 C38 H38B 108.6
H38A C38 H38B 107.6
C38 C39 P7 117.90(17)
C38 C39 H39A 107.8
P7 C39 H39A 107.8
C38 C39 H39B 107.8
P7 C39 H39B 107.8
H39A C39 H39B 107.2
C41 C40 H40A 109.5
C41 C40 H40B 109.5
H40A C40 H40B 109.5
C41 C40 H40C 109.5
H40A C40 H40C 109.5
H40B C40 H40C 109.5
C42 C41 C40 110.2(2)
C42 C41 P7 113.76(17)
C40 C41 P7 116.43(19)
C42 C41 H41 105.1
C40 C41 H41 105.1
P7 C41 H41 105.1
C41 C42 H42A 109.5
C41 C42 H42B 109.5
H42A C42 H42B 109.5
C41 C42 H42C 109.5
H42A C42 H42C 109.5
H42B C42 H42C 109.5
C44 C43 H43A 109.5
C44 C43 H43B 109.5
H43A C43 H43B 109.5
C44 C43 H43C 109.5
H43A C43 H43C 109.5
H43B C43 H43C 109.5
C45 C44 C43 107.9(2)
C45 C44 P7 113.73(16)
C43 C44 P7 115.66(17)
C45 C44 H44 106.3
C43 C44 H44 106.3
P7 C44 H44 106.3
C44 C45 H45A 109.5
C44 C45 H45B 109.5
H45A C45 H45B 109.5
C44 C45 H45C 109.5
H45A C45 H45C 109.5
H45B C45 H45C 109.5
C47 C46 P6 115.83(17)
C47 C46 H46A 108.3
P6 C46 H46A 108.3
C47 C46 H46B 108.3
P6 C46 H46B 108.3
H46A C46 H46B 107.4
C46 C47 C48 112.9(2)
C46 C47 H47A 109.0
C48 C47 H47A 109.0
C46 C47 H47B 109.0
C48 C47 H47B 109.0
H47A C47 H47B 107.8
C47 C48 P8 117.15(18)
C47 C48 H48A 108.0
P8 C48 H48A 108.0
C47 C48 H48B 108.0
P8 C48 H48B 108.0
H48A C48 H48B 107.3
C50 C49 H49A 109.5
C50 C49 H49B 109.5
H49A C49 H49B 109.5
C50 C49 H49C 109.5
H49A C49 H49C 109.5
H49B C49 H49C 109.5
C49 C50 C51 108.6(2)
C49 C50 P8 114.68(17)
C51 C50 P8 116.16(18)
C49 C50 H50 105.4
C51 C50 H50 105.4
P8 C50 H50 105.4
C50 C51 H51A 109.5
C50 C51 H51B 109.5
H51A C51 H51B 109.5
C50 C51 H51C 109.5
H51A C51 H51C 109.5
H51B C51 H51C 109.5
C53 C52 H52A 109.5
C53 C52 H52B 109.5
H52A C52 H52B 109.5
C53 C52 H52C 109.5
H52A C52 H52C 109.5
H52B C52 H52C 109.5
C54 C53 C52 109.2(2)
C54 C53 P8 117.8(2)
C52 C53 P8 108.89(17)
C54 C53 H53 106.8
C52 C53 H53 106.8
P8 C53 H53 106.8
C53 C54 H54A 109.5
C53 C54 H54B 109.5
H54A C54 H54B 109.5
C53 C54 H54C 109.5
H54A C54 H54C 109.5
H54B C54 H54C 109.5
C55 O1 C58 107.2(5)
O1 C55 C56 107.8(5)
O1 C55 H55A 110.1
C56 C55 H55A 110.1
O1 C55 H55B 110.1
C56 C55 H55B 110.1
H55A C55 H55B 108.5
C57 C56 C55 101.0(6)
C57 C56 H56A 111.6
C55 C56 H56A 111.6
C57 C56 H56B 111.6
C55 C56 H56B 111.6
H56A C56 H56B 109.4
C56 C57 C58 99.9(6)
C56 C57 H57A 111.8
C58 C57 H57A 111.8
C56 C57 H57B 111.8
C58 C57 H57B 111.8
H57A C57 H57B 109.5
O1 C58 C57 109.3(5)
O1 C58 H58A 109.8
C57 C58 H58A 109.8
O1 C58 H58B 109.8
C57 C58 H58B 109.8
H58A C58 H58B 108.3
C55' O1' C58' 105.5(9)
O1' C55' C56' 111.7(10)
O1' C55' H55C 109.3
C56' C55' H55C 109.3
O1' C55' H55D 109.3
C56' C55' H55D 109.3
H55C C55' H55D 107.9
C57' C56' C55' 100.6(10)
C57' C56' H56C 111.7
C55' C56' H56C 111.7
C57' C56' H56D 111.7
C55' C56' H56D 111.7
H56C C56' H56D 109.4
C56' C57' C58' 105.2(10)
C56' C57' H57C 110.7
C58' C57' H57C 110.7
C56' C57' H57D 110.7
C58' C57' H57D 110.7
H57C C57' H57D 108.8
O1' C58' C57' 109.6(10)
O1' C58' H58C 109.7
C57' C58' H58C 109.7
O1' C58' H58D 109.7
C57' C58' H58D 109.7
H58C C58' H58D 108.2
C64 C59 C60 113.7(2)
C64 C59 B1 123.0(2)
C60 C59 B1 123.1(2)
C61 C60 C59 123.2(3)
C61 C60 H60 118.4
C59 C60 H60 118.4
C62 C61 C60 120.6(3)
C62 C61 H61 119.7
C60 C61 H61 119.7
C63 C62 C61 118.1(3)
C63 C62 H62 121.0
C61 C62 H62 121.0
C62 C63 C64 120.9(3)
C62 C63 H63 119.6
C64 C63 H63 119.6
C59 C64 C63 123.5(3)
C59 C64 H64 118.3
C63 C64 H64 118.3
C70 C65 C66 115.0(2)
C70 C65 B1 121.8(2)
C66 C65 B1 123.2(2)
C67 C66 C65 122.9(3)
C67 C66 H66 118.5
C65 C66 H66 118.5
C68 C67 C66 119.7(3)
C68 C67 H67 120.1
C66 C67 H67 120.1
C69 C68 C67 119.3(3)
C69 C68 H68 120.3
C67 C68 H68 120.3
C68 C69 C70 120.2(3)
C68 C69 H69 119.9
C70 C69 H69 119.9
C69 C70 C65 122.9(3)
C69 C70 H70 118.6
C65 C70 H70 118.6
C72 C71 C76 114.7(2)
C72 C71 B1 124.1(2)
C76 C71 B1 121.1(2)
C73 C72 C71 122.9(2)
C73 C72 H72 118.6
C71 C72 H72 118.6
C74 C73 C72 120.4(3)
C74 C73 H73 119.8
C72 C73 H73 119.8
C75 C74 C73 119.1(2)
C75 C74 H74 120.4
C73 C74 H74 120.4
C74 C75 C76 120.1(3)
C74 C75 H75 120.0
C76 C75 H75 120.0
C75 C76 C71 122.6(3)
C75 C76 H76 118.7
C71 C76 H76 118.7
C82 C77 C78 114.6(2)
C82 C77 B1 122.2(2)
C78 C77 B1 123.0(2)
C79 C78 C77 122.9(3)
C79 C78 H78 118.6
C77 C78 H78 118.6
C80 C79 C78 120.5(3)
C80 C79 H79 119.8
C78 C79 H79 119.8
C79 C80 C81 118.8(3)
C79 C80 H80 120.6
C81 C80 H80 120.6
C80 C81 C82 120.1(3)
C80 C81 H81 120.0
C82 C81 H81 120.0
C81 C82 C77 123.1(3)
C81 C82 H82 118.4
C77 C82 H82 118.4
C88 C83 C84 114.2(2)
C88 C83 B2 123.01(19)
C84 C83 B2 122.73(19)
C85 C84 C83 123.3(2)
C85 C84 H84 118.3
C83 C84 H84 118.3
C86 C85 C84 120.3(2)
C86 C85 H85 119.9
C84 C85 H85 119.9
C85 C86 C87 118.5(2)
C85 C86 H86 120.8
C87 C86 H86 120.8
C86 C87 C88 120.4(2)
C86 C87 H87 119.8
C88 C87 H87 119.8
C87 C88 C83 123.2(2)
C87 C88 H88 118.4
C83 C88 H88 118.4
C90 C89 C94 115.2(2)
C90 C89 B2 124.6(2)
C94 C89 B2 120.1(2)
C91 C90 C89 122.3(2)
C91 C90 H90 118.8
C89 C90 H90 118.8
C92 C91 C90 120.7(2)
C92 C91 H91 119.6
C90 C91 H91 119.6
C91 C92 C93 119.1(2)
C91 C92 H92 120.4
C93 C92 H92 120.4
C92 C93 C94 119.5(2)
C92 C93 H93 120.3
C94 C93 H93 120.3
C93 C94 C89 123.1(2)
C93 C94 H94 118.5
C89 C94 H94 118.5
C100 C95 C96 113.8(2)
C100 C95 B2 124.3(2)
C96 C95 B2 121.82(19)
C97 C96 C95 123.8(2)
C97 C96 H96 118.1
C95 C96 H96 118.1
C98 C97 C96 120.3(2)
C98 C97 H97 119.8
C96 C97 H97 119.8
C99 C98 C97 117.9(2)
C99 C98 H98 121.0
C97 C98 H98 121.0
C98 C99 C100 121.0(2)
C98 C99 H99 119.5
C100 C99 H99 119.5
C99 C100 C95 123.2(2)
C99 C100 H100 118.4
C95 C100 H100 118.4
C102 C101 C106 114.4(2)
C102 C101 B2 122.90(19)
C106 C101 B2 122.6(2)
C103 C102 C101 123.0(2)
C103 C102 H102 118.5
C101 C102 H102 118.5
C104 C103 C102 120.4(2)
C104 C103 H103 119.8
C102 C103 H103 119.8
C103 C104 C105 118.7(2)
C103 C104 H104 120.7
C105 C104 H104 120.7
C104 C105 C106 120.4(2)
C104 C105 H105 119.8
C106 C105 H105 119.8
C105 C106 C101 123.1(2)
C105 C106 H106 118.4
C101 C106 H106 118.4
C77 B1 C71 110.7(2)
C77 B1 C65 108.2(2)
C71 B1 C65 110.0(2)
C77 B1 C59 108.9(2)
C71 B1 C59 108.5(2)
C65 B1 C59 110.6(2)
C89 B2 C101 107.81(17)
C89 B2 C83 111.29(18)
C101 B2 C83 109.56(18)
C89 B2 C95 107.05(17)
C101 B2 C95 112.25(18)
C83 B2 C95 108.88(17)

loop_
_geom_bond_atom_site_label_1
_geom_bond_atom_site_label_2
_geom_bond_distance
Ru1 P3 2.2536(6)
Ru1 P2 2.2618(7)
Ru1 P4 2.3892(7)
Ru1 Cl1 2.4351(7)
Ru1 P1 2.4629(6)
Ru2 P7 2.2579(6)
Ru2 P6 2.2682(7)
Ru2 P8 2.3968(7)
Ru2 Cl2 2.4497(7)
Ru2 P5 2.4542(6)
P1 C7 1.846(2)
P1 C5 1.874(2)
P1 C2 1.875(2)
P2 C10 1.828(2)
P2 C9 1.834(2)
P2 C19 1.844(3)
P3 C12 1.829(2)
P3 C17 1.866(2)
P3 C14 1.874(2)
P4 C21 1.842(3)
P4 C23 1.857(2)
P4 C26 1.878(2)
P5 C34 1.845(2)
P5 C29 1.869(2)
P5 C32 1.876(2)
P6 C37 1.825(2)
P6 C36 1.835(2)
P6 C46 1.842(2)
P7 C39 1.837(2)
P7 C44 1.864(2)
P7 C41 1.867(3)
P8 C48 1.837(2)
P8 C53 1.854(2)
P8 C50 1.866(2)
C1 C2 1.537(3)
C1 H1A 0.9800
C1 H1B 0.9800
C1 H1C 0.9800
C2 C3 1.533(3)
C2 H2 1.0000
C3 H3A 0.9800
C3 H3B 0.9800
C3 H3C 0.9800
C4 C5 1.531(3)
C4 H4A 0.9800
C4 H4B 0.9800
C4 H4C 0.9800
C5 C6 1.530(3)
C5 H5 1.0000
C6 H6A 0.9800
C6 H6B 0.9800
C6 H6C 0.9800
C7 C8 1.527(3)
C7 H7A 0.9900
C7 H7B 0.9900
C8 C9 1.529(3)
C8 H8A 0.9900
C8 H8B 0.9900
C9 H9A 0.9900
C9 H9B 0.9900
C10 C11 1.525(3)
C10 H10A 0.9900
C10 H10B 0.9900
C11 C12 1.526(3)
C11 H11A 0.9900
C11 H11B 0.9900
C12 H12A 0.9900
C12 H12B 0.9900
C13 C14 1.534(3)
C13 H13A 0.9800
C13 H13B 0.9800
C13 H13C 0.9800
C14 C15 1.531(3)
C14 H14 1.0000
C15 H15A 0.9800
C15 H15B 0.9800
C15 H15C 0.9800
C16 C17 1.535(3)
C16 H16A 0.9800
C16 H16B 0.9800
C16 H16C 0.9800
C17 C18 1.523(4)
C17 H17 1.0000
C18 H18A 0.9800
C18 H18B 0.9800
C18 H18C 0.9800
C19 C20 1.512(4)
C19 H19A 0.9900
C19 H19B 0.9900
C20 C21 1.524(4)
C20 H20A 0.9900
C20 H20B 0.9900
C21 H21A 0.9900
C21 H21B 0.9900
C22 C23 1.537(3)
C22 H22A 0.9800
C22 H22B 0.9800
C22 H22C 0.9800
C23 C24 1.531(3)
C23 H23 1.0000
C24 H24A 0.9800
C24 H24B 0.9800
C24 H24C 0.9800
C25 C26 1.524(4)
C25 H25A 0.9800
C25 H25B 0.9800
C25 H25C 0.9800
C26 C27 1.528(4)
C26 H26 1.0000
C27 H27A 0.9800
C27 H27B 0.9800
C27 H27C 0.9800
C28 C29 1.527(4)
C28 H28A 0.9800
C28 H28B 0.9800
C28 H28C 0.9800
C29 C30 1.542(3)
C29 H29 1.0000
C30 H30A 0.9800
C30 H30B 0.9800
C30 H30C 0.9800
C31 C32 1.535(3)
C31 H31A 0.9800
C31 H31B 0.9800
C31 H31C 0.9800
C32 C33 1.530(3)
C32 H32 1.0000
C33 H33A 0.9800
C33 H33B 0.9800
C33 H33C 0.9800
C34 C35 1.529(3)
C34 H34A 0.9900
C34 H34B 0.9900
C35 C36 1.524(3)
C35 H35A 0.9900
C35 H35B 0.9900
C36 H36A 0.9900
C36 H36B 0.9900
C37 C38 1.515(4)
C37 H37A 0.9900
C37 H37B 0.9900
C38 C39 1.527(4)
C38 H38A 0.9900
C38 H38B 0.9900
C39 H39A 0.9900
C39 H39B 0.9900
C40 C41 1.543(3)
C40 H40A 0.9800
C40 H40B 0.9800
C40 H40C 0.9800
C41 C42 1.536(3)
C41 H41 1.0000
C42 H42A 0.9800
C42 H42B 0.9800
C42 H42C 0.9800
C43 C44 1.528(3)
C43 H43A 0.9800
C43 H43B 0.9800
C43 H43C 0.9800
C44 C45 1.526(4)
C44 H44 1.0000
C45 H45A 0.9800
C45 H45B 0.9800
C45 H45C 0.9800
C46 C47 1.519(4)
C46 H46A 0.9900
C46 H46B 0.9900
C47 C48 1.521(3)
C47 H47A 0.9900
C47 H47B 0.9900
C48 H48A 0.9900
C48 H48B 0.9900
C49 C50 1.516(3)
C49 H49A 0.9800
C49 H49B 0.9800
C49 H49C 0.9800
C50 C51 1.524(4)
C50 H50 1.0000
C51 H51A 0.9800
C51 H51B 0.9800
C51 H51C 0.9800
C52 C53 1.536(4)
C52 H52A 0.9800
C52 H52B 0.9800
C52 H52C 0.9800
C53 C54 1.531(4)
C53 H53 1.0000
C54 H54A 0.9800
C54 H54B 0.9800
C54 H54C 0.9800
O1 C55 1.374(6)
O1 C58 1.396(6)
C55 C56 1.518(7)
C55 H55A 0.9900
C55 H55B 0.9900
C56 C57 1.481(7)
C56 H56A 0.9900
C56 H56B 0.9900
C57 C58 1.496(7)
C57 H57A 0.9900
C57 H57B 0.9900
C58 H58A 0.9900
C58 H58B 0.9900
O1' C55' 1.395(8)
O1' C58' 1.416(8)
C55' C56' 1.498(8)
C55' H55C 0.9900
C55' H55D 0.9900
C56' C57' 1.482(8)
C56' H56C 0.9900
C56' H56D 0.9900
C57' C58' 1.501(9)
C57' H57C 0.9900
C57' H57D 0.9900
C58' H58C 0.9900
C58' H58D 0.9900
C59 C64 1.385(4)
C59 C60 1.404(3)
C59 B1 1.654(4)
C60 C61 1.385(4)
C60 H60 0.9500
C61 C62 1.372(4)
C61 H61 0.9500
C62 C63 1.364(4)
C62 H62 0.9500
C63 C64 1.388(4)
C63 H63 0.9500
C64 H64 0.9500
C65 C70 1.399(4)
C65 C66 1.401(4)
C65 B1 1.650(4)
C66 C67 1.392(4)
C66 H66 0.9500
C67 C68 1.382(4)
C67 H67 0.9500
C68 C69 1.376(4)
C68 H68 0.9500
C69 C70 1.388(4)
C69 H69 0.9500
C70 H70 0.9500
C71 C72 1.394(3)
C71 C76 1.412(3)
C71 B1 1.644(4)
C72 C73 1.391(3)
C72 H72 0.9500
C73 C74 1.377(4)
C73 H73 0.9500
C74 C75 1.374(4)
C74 H74 0.9500
C75 C76 1.394(4)
C75 H75 0.9500
C76 H76 0.9500
C77 C82 1.395(4)
C77 C78 1.399(4)
C77 B1 1.642(4)
C78 C79 1.387(4)
C78 H78 0.9500
C79 C80 1.371(4)
C79 H79 0.9500
C80 C81 1.377(4)
C80 H80 0.9500
C81 C82 1.389(4)
C81 H81 0.9500
C82 H82 0.9500
C83 C88 1.396(3)
C83 C84 1.404(3)
C83 B2 1.649(3)
C84 C85 1.389(3)
C84 H84 0.9500
C85 C86 1.375(3)
C85 H85 0.9500
C86 C87 1.383(3)
C86 H86 0.9500
C87 C88 1.388(3)
C87 H87 0.9500
C88 H88 0.9500
C89 C90 1.398(3)
C89 C94 1.402(3)
C89 B2 1.643(3)
C90 C91 1.386(3)
C90 H90 0.9500
C91 C92 1.378(4)
C91 H91 0.9500
C92 C93 1.382(4)
C92 H92 0.9500
C93 C94 1.392(3)
C93 H93 0.9500
C94 H94 0.9500
C95 C100 1.399(3)
C95 C96 1.401(3)
C95 B2 1.657(3)
C96 C97 1.384(3)
C96 H96 0.9500
C97 C98 1.383(4)
C97 H97 0.9500
C98 C99 1.374(4)
C98 H98 0.9500
C99 C100 1.388(4)
C99 H99 0.9500
C100 H100 0.9500
C101 C102 1.398(3)
C101 C106 1.407(3)
C101 B2 1.644(3)
C102 C103 1.395(3)
C102 H102 0.9500
C103 C104 1.376(4)
C103 H103 0.9500
C104 C105 1.381(4)
C104 H104 0.9500
C105 C106 1.386(3)
C105 H105 0.9500
C106 H106 0.9500

loop_
_geom_torsion_atom_site_label_1
_geom_torsion_atom_site_label_2
_geom_torsion_atom_site_label_3
_geom_torsion_atom_site_label_4
_geom_torsion
P3 Ru1 P1 C7 146.50(8)
P2 Ru1 P1 C7 55.23(8)
P4 Ru1 P1 C7 -38.57(10)
Cl1 Ru1 P1 C7 -110.38(8)
P3 Ru1 P1 C5 -103.63(9)
P2 Ru1 P1 C5 165.10(9)
P4 Ru1 P1 C5 71.30(11)
Cl1 Ru1 P1 C5 -0.51(9)
P3 Ru1 P1 C2 34.55(9)
P2 Ru1 P1 C2 -56.72(9)
P4 Ru1 P1 C2 -150.52(10)
Cl1 Ru1 P1 C2 137.67(9)
P3 Ru1 P2 C10 -31.98(9)
P4 Ru1 P2 C10 -136.05(9)
Cl1 Ru1 P2 C10 151.42(11)
P1 Ru1 P2 C10 67.40(9)
P3 Ru1 P2 C9 -152.57(9)
P4 Ru1 P2 C9 103.36(9)
Cl1 Ru1 P2 C9 30.83(13)
P1 Ru1 P2 C9 -53.18(9)
P3 Ru1 P2 C19 92.17(11)
P4 Ru1 P2 C19 -11.90(11)
Cl1 Ru1 P2 C19 -84.43(14)
P1 Ru1 P2 C19 -168.45(11)
P2 Ru1 P3 C12 33.58(9)
P4 Ru1 P3 C12 126.25(9)
Cl1 Ru1 P3 C12 -147.29(9)
P1 Ru1 P3 C12 -55.83(9)
P2 Ru1 P3 C17 -92.41(10)
P4 Ru1 P3 C17 0.25(10)
Cl1 Ru1 P3 C17 86.72(9)
P1 Ru1 P3 C17 178.17(9)
P2 Ru1 P3 C14 149.17(8)
P4 Ru1 P3 C14 -118.17(8)
Cl1 Ru1 P3 C14 -31.70(8)
P1 Ru1 P3 C14 59.75(8)
P3 Ru1 P4 C21 -86.11(10)
P2 Ru1 P4 C21 5.88(10)
Cl1 Ru1 P4 C21 172.00(10)
P1 Ru1 P4 C21 99.04(11)
P3 Ru1 P4 C23 160.75(8)
P2 Ru1 P4 C23 -107.26(8)
Cl1 Ru1 P4 C23 58.86(8)
P1 Ru1 P4 C23 -14.10(10)
P3 Ru1 P4 C26 44.94(10)
P2 Ru1 P4 C26 136.93(10)
Cl1 Ru1 P4 C26 -56.94(10)
P1 Ru1 P4 C26 -129.90(11)
P7 Ru2 P5 C34 -145.78(8)
P6 Ru2 P5 C34 -54.04(8)
P8 Ru2 P5 C34 37.83(10)
Cl2 Ru2 P5 C34 111.57(8)
P7 Ru2 P5 C29 104.35(10)
P6 Ru2 P5 C29 -163.90(10)
P8 Ru2 P5 C29 -72.03(11)
Cl2 Ru2 P5 C29 1.70(10)
P7 Ru2 P5 C32 -32.44(10)
P6 Ru2 P5 C32 59.31(10)
P8 Ru2 P5 C32 151.17(10)
Cl2 Ru2 P5 C32 -135.09(10)
P7 Ru2 P6 C37 31.73(9)
P8 Ru2 P6 C37 135.31(9)
Cl2 Ru2 P6 C37 -147.92(11)
P5 Ru2 P6 C37 -67.28(9)
P7 Ru2 P6 C36 151.35(10)
P8 Ru2 P6 C36 -105.07(10)
Cl2 Ru2 P6 C36 -28.30(14)
P5 Ru2 P6 C36 52.34(10)
P7 Ru2 P6 C46 -92.22(11)
P8 Ru2 P6 C46 11.36(11)
Cl2 Ru2 P6 C46 88.13(14)
P5 Ru2 P6 C46 168.77(11)
P6 Ru2 P7 C39 -30.22(10)
P8 Ru2 P7 C39 -122.48(9)
Cl2 Ru2 P7 C39 149.69(10)
P5 Ru2 P7 C39 58.94(10)
P6 Ru2 P7 C44 93.83(9)
P8 Ru2 P7 C44 1.56(9)
Cl2 Ru2 P7 C44 -86.26(9)
P5 Ru2 P7 C44 -177.01(9)
P6 Ru2 P7 C41 -146.85(8)
P8 Ru2 P7 C41 120.89(8)
Cl2 Ru2 P7 C41 33.06(9)
P5 Ru2 P7 C41 -57.69(9)
P7 Ru2 P8 C48 87.53(10)
P6 Ru2 P8 C48 -4.85(10)
Cl2 Ru2 P8 C48 -170.59(10)
P5 Ru2 P8 C48 -96.13(11)
P7 Ru2 P8 C53 -160.07(8)
P6 Ru2 P8 C53 107.55(8)
Cl2 Ru2 P8 C53 -58.20(8)
P5 Ru2 P8 C53 16.26(10)
P7 Ru2 P8 C50 -42.15(10)
P6 Ru2 P8 C50 -134.53(10)
Cl2 Ru2 P8 C50 59.72(10)
P5 Ru2 P8 C50 134.18(10)
C7 P1 C2 C3 162.68(17)
C5 P1 C2 C3 59.47(18)
Ru1 P1 C2 C3 -85.12(18)
C7 P1 C2 C1 37.34(19)
C5 P1 C2 C1 -65.87(18)
Ru1 P1 C2 C1 149.54(13)
C7 P1 C5 C6 44.78(19)
C2 P1 C5 C6 147.57(17)
Ru1 P1 C5 C6 -65.10(19)
C7 P1 C5 C4 172.67(17)
C2 P1 C5 C4 -84.54(18)
Ru1 P1 C5 C4 62.79(19)
C5 P1 C7 C8 161.66(17)
C2 P1 C7 C8 58.35(19)
Ru1 P1 C7 C8 -73.11(17)
P1 C7 C8 C9 75.8(2)
C7 C8 C9 P2 -63.9(3)
C10 P2 C9 C8 -69.5(2)
C19 P2 C9 C8 -171.0(2)
Ru1 P2 C9 C8 61.1(2)
C9 P2 C10 C11 174.02(17)
C19 P2 C10 C11 -84.59(19)
Ru1 P2 C10 C11 49.1(2)
P2 C10 C11 C12 -65.2(3)
C10 C11 C12 P3 72.5(2)
C17 P3 C12 C11 76.18(19)
C14 P3 C12 C11 -175.84(17)
Ru1 P3 C12 C11 -57.76(18)
C12 P3 C14 C15 -152.90(16)
C17 P3 C14 C15 -44.51(18)
Ru1 P3 C14 C15 84.15(16)
C12 P3 C14 C13 -24.28(19)
C17 P3 C14 C13 84.12(19)
Ru1 P3 C14 C13 -147.23(15)
C12 P3 C17 C18 -73.3(2)
C14 P3 C17 C18 178.50(18)
Ru1 P3 C17 C18 57.7(2)
C12 P3 C17 C16 53.9(2)
C14 P3 C17 C16 -54.3(2)
Ru1 P3 C17 C16 -175.01(16)
C10 P2 C19 C20 -179.32(19)
C9 P2 C19 C20 -74.9(2)
Ru1 P2 C19 C20 46.8(2)
P2 C19 C20 C21 -77.6(3)
C19 C20 C21 P4 69.1(3)
C23 P4 C21 C20 81.7(2)
C26 P4 C21 C20 -170.8(2)
Ru1 P4 C21 C20 -31.9(2)
C21 P4 C23 C24 40.8(2)
C26 P4 C23 C24 -65.7(2)
Ru1 P4 C23 C24 166.44(18)
C21 P4 C23 C22 -86.64(19)
C26 P4 C23 C22 166.84(18)
Ru1 P4 C23 C22 38.98(18)
C21 P4 C26 C25 -138.9(2)
C23 P4 C26 C25 -32.5(2)
Ru1 P4 C26 C25 82.9(2)
C21 P4 C26 C27 -11.4(2)
C23 P4 C26 C27 95.0(2)
Ru1 P4 C26 C27 -149.58(19)
C34 P5 C29 C28 -172.81(19)
C32 P5 C29 C28 84.18(19)
Ru2 P5 C29 C28 -61.9(2)
C34 P5 C29 C30 -45.3(2)
C32 P5 C29 C30 -148.28(19)
Ru2 P5 C29 C30 65.7(2)
C34 P5 C32 C33 -162.36(17)
C29 P5 C32 C33 -59.88(18)
Ru2 P5 C32 C33 83.66(17)
C34 P5 C32 C31 -37.81(19)
C29 P5 C32 C31 64.68(19)
Ru2 P5 C32 C31 -151.79(14)
C29 P5 C34 C35 -162.58(19)
C32 P5 C34 C35 -59.6(2)
Ru2 P5 C34 C35 71.97(19)
P5 C34 C35 C36 -74.9(3)
C34 C35 C36 P6 63.5(3)
C37 P6 C36 C35 69.2(2)
C46 P6 C36 C35 170.5(2)
Ru2 P6 C36 C35 -60.7(2)
C36 P6 C37 C38 -176.68(18)
C46 P6 C37 C38 82.1(2)
Ru2 P6 C37 C38 -51.7(2)
P6 C37 C38 C39 67.2(2)
C37 C38 C39 P7 -70.8(2)
C44 P7 C39 C38 -78.01(19)
C41 P7 C39 C38 173.87(17)
Ru2 P7 C39 C38 53.02(19)
C39 P7 C41 C42 155.88(18)
C44 P7 C41 C42 47.6(2)
Ru2 P7 C41 C42 -79.87(18)
C39 P7 C41 C40 26.1(2)
C44 P7 C41 C40 -82.1(2)
Ru2 P7 C41 C40 150.39(16)
C39 P7 C44 C45 65.73(19)
C41 P7 C44 C45 173.21(17)
Ru2 P7 C44 C45 -63.97(18)
C39 P7 C44 C43 -59.9(2)
C41 P7 C44 C43 47.5(2)
Ru2 P7 C44 C43 170.36(16)
C37 P6 C46 C47 -179.7(2)
C36 P6 C46 C47 76.9(2)
Ru2 P6 C46 C47 -46.3(2)
P6 C46 C47 C48 76.5(3)
C46 C47 C48 P8 -67.5(3)
C53 P8 C48 C47 -80.3(2)
C50 P8 C48 C47 170.05(19)
Ru2 P8 C48 C47 30.5(2)
C48 P8 C50 C49 177.84(19)
C53 P8 C50 C49 70.7(2)
Ru2 P8 C50 C49 -44.3(2)
C48 P8 C50 C51 49.7(2)
C53 P8 C50 C51 -57.5(2)
Ru2 P8 C50 C51 -172.40(18)
C48 P8 C53 C54 -32.7(2)
C50 P8 C53 C54 71.9(2)
Ru2 P8 C53 C54 -158.0(2)
C48 P8 C53 C52 92.42(19)
C50 P8 C53 C52 -162.97(18)
Ru2 P8 C53 C52 -32.90(19)
C58 O1 C55 C56 14.0(8)
O1 C55 C56 C57 -33.1(8)
C55 C56 C57 C58 36.5(8)
C55 O1 C58 C57 10.9(9)
C56 C57 C58 O1 -31.1(8)
C58' O1' C55' C56' 19(2)
O1' C55' C56' C57' -28(2)
C55' C56' C57' C58' 24(2)
C55' O1' C58' C57' -2(2)
C56' C57' C58' O1' -15(3)
C64 C59 C60 C61 -1.8(4)
B1 C59 C60 C61 174.0(2)
C59 C60 C61 C62 1.2(4)
C60 C61 C62 C63 0.3(4)
C61 C62 C63 C64 -1.1(5)
C60 C59 C64 C63 1.0(4)
B1 C59 C64 C63 -174.8(3)
C62 C63 C64 C59 0.5(5)
C70 C65 C66 C67 -0.2(4)
B1 C65 C66 C67 178.1(2)
C65 C66 C67 C68 0.5(4)
C66 C67 C68 C69 -0.3(4)
C67 C68 C69 C70 -0.2(5)
C68 C69 C70 C65 0.6(5)
C66 C65 C70 C69 -0.4(4)
B1 C65 C70 C69 -178.7(3)
C76 C71 C72 C73 3.6(4)
B1 C71 C72 C73 -174.1(2)
C71 C72 C73 C74 -0.1(4)
C72 C73 C74 C75 -2.7(4)
C73 C74 C75 C76 1.8(4)
C74 C75 C76 C71 1.9(4)
C72 C71 C76 C75 -4.4(4)
B1 C71 C76 C75 173.3(3)
C82 C77 C78 C79 -0.7(4)
B1 C77 C78 C79 174.2(2)
C77 C78 C79 C80 0.2(4)
C78 C79 C80 C81 0.1(4)
C79 C80 C81 C82 0.2(4)
C80 C81 C82 C77 -0.8(4)
C78 C77 C82 C81 1.0(4)
B1 C77 C82 C81 -174.0(2)
C88 C83 C84 C85 3.4(3)
B2 C83 C84 C85 -173.8(2)
C83 C84 C85 C86 -1.7(4)
C84 C85 C86 C87 -1.1(4)
C85 C86 C87 C88 1.9(4)
C86 C87 C88 C83 0.0(4)
C84 C83 C88 C87 -2.6(3)
B2 C83 C88 C87 174.7(2)
C94 C89 C90 C91 -0.6(3)
B2 C89 C90 C91 -176.0(2)
C89 C90 C91 C92 0.8(4)
C90 C91 C92 C93 -0.2(4)
C91 C92 C93 C94 -0.4(4)
C92 C93 C94 C89 0.6(4)
C90 C89 C94 C93 -0.1(3)
B2 C89 C94 C93 175.6(2)
C100 C95 C96 C97 0.7(3)
B2 C95 C96 C97 -175.4(2)
C95 C96 C97 C98 -1.9(4)
C96 C97 C98 C99 0.8(4)
C97 C98 C99 C100 1.2(4)
C98 C99 C100 C95 -2.5(4)
C96 C95 C100 C99 1.4(4)
B2 C95 C100 C99 177.4(2)
C106 C101 C102 C103 -1.2(3)
B2 C101 C102 C103 -177.9(2)
C101 C102 C103 C104 -0.2(4)
C102 C103 C104 C105 1.5(4)
C103 C104 C105 C106 -1.3(4)
C104 C105 C106 C101 -0.1(4)
C102 C101 C106 C105 1.4(3)
B2 C101 C106 C105 178.1(2)
C82 C77 B1 C71 -156.1(2)
C78 C77 B1 C71 29.3(3)
C82 C77 B1 C65 83.3(3)
C78 C77 B1 C65 -91.3(3)
C82 C77 B1 C59 -37.0(3)
C78 C77 B1 C59 148.4(2)
C72 C71 B1 C77 -136.9(2)
C76 C71 B1 C77 45.6(3)
C72 C71 B1 C65 -17.4(3)
C76 C71 B1 C65 165.1(2)
C72 C71 B1 C59 103.7(3)
C76 C71 B1 C59 -73.8(3)
C70 C65 B1 C77 -162.1(2)
C66 C65 B1 C77 19.7(3)
C70 C65 B1 C71 76.9(3)
C66 C65 B1 C71 -101.3(3)
C70 C65 B1 C59 -42.9(3)
C66 C65 B1 C59 138.9(2)
C64 C59 B1 C77 89.5(3)
C60 C59 B1 C77 -85.9(3)
C64 C59 B1 C71 -150.0(3)
C60 C59 B1 C71 34.6(3)
C64 C59 B1 C65 -29.3(3)
C60 C59 B1 C65 155.3(2)
C90 C89 B2 C101 97.8(2)
C94 C89 B2 C101 -77.5(2)
C90 C89 B2 C83 -22.4(3)
C94 C89 B2 C83 162.35(19)
C90 C89 B2 C95 -141.3(2)
C94 C89 B2 C95 43.5(3)
C102 C101 B2 C89 -21.1(3)
C106 C101 B2 C89 162.4(2)
C102 C101 B2 C83 100.1(2)
C106 C101 B2 C83 -76.3(3)
C102 C101 B2 C95 -138.8(2)
C106 C101 B2 C95 44.8(3)
C88 C83 B2 C89 135.5(2)
C84 C83 B2 C89 -47.5(3)
C88 C83 B2 C101 16.3(3)
C84 C83 B2 C101 -166.7(2)
C88 C83 B2 C95 -106.8(2)
C84 C83 B2 C95 70.2(3)
C100 C95 B2 C89 -103.1(2)
C96 C95 B2 C89 72.6(2)
C100 C95 B2 C101 15.0(3)
C96 C95 B2 C101 -169.26(19)
C100 C95 B2 C83 136.5(2)
C96 C95 B2 C83 -47.8(3)
